data_1574280
loop_
_publ_author_name
'Liu, Jia'
'Han, Xiujie'
'Wen, Xin'
'Yu, Hao'
'Li, Bao'
'Wang, Ming'
'Liu, Minghua'
'Wu, Guanglu'

_publ_section_title
;
 Chiral ring-in-ring complexes with torsion-induced circularly polarized
 luminescence
;
_journal_issue 18
_journal_name_full 'Chemical Science'
_journal_page_first 7858
_journal_page_last 7863
_journal_paper_doi 10.1039/D5SC00624D
_journal_volume 16
_journal_year 2025
_chemical_formula_moiety 'C48 H48 N32 O16, C49 H38 N6 O2, 2(Cl), 28(H2 O)'
_chemical_formula_sum 'C97 H86 Cl2 N38 O46'
_chemical_formula_weight 2590.93
_space_group_crystal_system orthorhombic
_space_group_IT_number 19
_space_group_name_Hall 'P 2ac 2ab'
_space_group_name_H-M_alt 'P 21 21 21'
_atom_sites_solution_hydrogens geom
_atom_sites_solution_primary dual
_audit_creation_date 2024-06-21
_audit_creation_method
;
Olex2 1.5-beta
(compiled 2024.02.16 svn.r378c4104 for OlexSys, GUI svn.r6928)
;
_audit_update_record
;
2024-11-22 deposited with the CCDC.	2025-03-27 downloaded from the CCDC.
;
_cell_angle_alpha 90
_cell_angle_beta 90
_cell_angle_gamma 90
_cell_formula_units_Z 4
_cell_length_a 16.666(3)
_cell_length_b 21.729(4)
_cell_length_c 34.167(7)
_cell_measurement_reflns_used 26084
_cell_measurement_temperature 293(2)
_cell_measurement_theta_max 21.65
_cell_measurement_theta_min 2.21
_cell_volume 12373(4)
_computing_molecular_graphics 'Olex2 1.5-beta (Dolomanov et al., 2009)'
_computing_publication_material 'Olex2 1.5-beta (Dolomanov et al., 2009)'
_computing_structure_refinement 'XL  (Sheldrick, 2008)'
_computing_structure_solution 'SHELXT 2018/2 (Sheldrick, 2018)'
_diffrn_ambient_temperature 293(2)
_diffrn_measured_fraction_theta_full 0.999
_diffrn_measured_fraction_theta_max 0.998
_diffrn_measurement_device_type 'Bruker APEX-II CCD'
_diffrn_measurement_method '\w scans'
_diffrn_radiation_type MoK\a
_diffrn_radiation_wavelength 0.71073
_diffrn_reflns_av_R_equivalents 0.0461
_diffrn_reflns_av_unetI/netI 0.0522
_diffrn_reflns_Laue_measured_fraction_full 0.999
_diffrn_reflns_Laue_measured_fraction_max 0.998
_diffrn_reflns_limit_h_max 21
_diffrn_reflns_limit_h_min 0
_diffrn_reflns_limit_k_max 27
_diffrn_reflns_limit_k_min -27
_diffrn_reflns_limit_l_max 43
_diffrn_reflns_limit_l_min -43
_diffrn_reflns_number 48553
_diffrn_reflns_point_group_measured_fraction_full 0.999
_diffrn_reflns_point_group_measured_fraction_max 0.998
_diffrn_reflns_theta_full 25.242
_diffrn_reflns_theta_max 26.683
_diffrn_reflns_theta_min 1.192
_diffrn_standards_number 0
_exptl_absorpt_coefficient_mu 0.154
_exptl_absorpt_correction_type none
_exptl_crystal_density_diffrn 1.391
_exptl_crystal_description block
_exptl_crystal_F_000 5344
_exptl_crystal_size_max 0.06
_exptl_crystal_size_mid 0.05
_exptl_crystal_size_min 0.04
_refine_diff_density_max 1.549
_refine_diff_density_min -0.682
_refine_diff_density_rms 0.106
_refine_ls_abs_structure_details
;
 Flack x determined using 9240 quotients [(I+)-(I-)]/[(I+)+(I-)]
 (Parsons, Flack and Wagner, Acta Cryst. B69 (2013) 249-259).
;
_refine_ls_abs_structure_Flack 0.47(3)
_refine_ls_extinction_coef 0.0058(7)
_refine_ls_extinction_expression Fc^*^=kFc[1+0.001xFc^2^\l^3^/sin(2\q)]^-1/4^
_refine_ls_extinction_method 'SHELXL-2014/7 (Sheldrick 2014'
_refine_ls_goodness_of_fit_ref 1.130
_refine_ls_hydrogen_treatment constr
_refine_ls_matrix_type full
_refine_ls_number_parameters 1669
_refine_ls_number_reflns 26084
_refine_ls_number_restraints 0
_refine_ls_restrained_S_all 1.130
_refine_ls_R_factor_all 0.0859
_refine_ls_R_factor_gt 0.0820
_refine_ls_shift/su_max 0.033
_refine_ls_shift/su_mean 0.001
_refine_ls_structure_factor_coef Fsqd
_refine_ls_weighting_details 'w=1/[\s^2^(Fo^2^)+(0.2000P)^2^] where P=(Fo^2^+2Fc^2^)/3'
_refine_ls_weighting_scheme calc
_refine_ls_wR_factor_gt 0.2512
_refine_ls_wR_factor_ref 0.2593
_reflns_Friedel_coverage 0.854
_reflns_Friedel_fraction_full 1.000
_reflns_Friedel_fraction_max 0.998
_reflns_number_gt 23776
_reflns_number_total 26084
_reflns_threshold_expression 'I > 2\s(I)'
_cod_data_source_file d5sc00624d2.cif
_cod_data_source_block 1
_cod_depositor_comments 'Adding full bibliography for 1574280.cif.'
_cod_database_code 1574280
_shelx_shelxl_version_number 2014/7
_shelx_space_group_comment
;
The symmetry employed for this shelxl refinement is uniquely defined
by the following loop, which should always be used as a source of
symmetry information in preference to the above space-group names.
They are only intended as comments.
;
_shelx_estimated_absorpt_t_max 0.994
_shelx_estimated_absorpt_t_min 0.991
_olex2_refinement_description
;
1. Fixed Uiso
 At 1.2 times of:
  All C(H) groups, All C(H,H) groups, All N(H) groups
2. Others
 Sof(O46)=1-FVAR(1)
 Sof(O45)=FVAR(1)
 Sof(O48)=1-FVAR(2)
 Sof(O47)=FVAR(2)
3.a Ternary CH refined with riding coordinates:
 C2(H2), C3(H3), C8(H8), C9(H9), C14(H14), C15(H15), C20(H20), C21(H21),
 C26(H26), C27(H27), C32(H32), C33(H33), C38(H38), C39(H39), C44(H44), C45(H45)
3.b Secondary CH2 refined with riding coordinates:
 C5(H5A,H5B), C6(H6A,H6B), C11(H11A,H11B), C12(H12A,H12B), C17(H17A,H17B),
 C18(H18A,H18B), C23(H23A,H23B), C24(H24A,H24B), C29(H29A,H29B), C30(H30A,H30B),
  C35(H35A,H35B), C36(H36A,H36B), C41(H41A,H41B), C42(H42A,H42B), C47(H47A,
 H47B), C48(H48A,H48B), C72(H72A,H72B), C73(H73A,H73B), C74(H74A,H74B)
3.c Aromatic/amide H refined with riding coordinates:
 C49(H49), C50(H50), C52(H52), C53(H53), C54(H54), C55(H55), C60(H60),
 C62(H62), C63(H63), C65(H65), C66(H66), C68(H68), C69(H69), C70(H70), C71(H71),
  C75(H75), C76(H76), C78(H78), C79(H79), C81(H81), C82(H82), C84(H84),
 C85(H85), C86(H86), C91(H91), C92(H92), C93(H93), C94(H94), C96(H96), C97(H97),
  N33(H33A), N38(H38A)
;
_smtbx_masks_void_probe_radius 1.2
_smtbx_masks_void_truncation_radius 1.2
_olex2_submission_special_instructions 'No special instructions were received'

loop_
_space_group_symop_operation_xyz
'x, y, z'
'-x+1/2, -y, z+1/2'
'-x, y+1/2, -z+1/2'
'x+1/2, -y+1/2, -z'

loop_
_atom_site_label
_atom_site_type_symbol
_atom_site_fract_x
_atom_site_fract_y
_atom_site_fract_z
_atom_site_U_iso_or_equiv
_atom_site_adp_type
_atom_site_occupancy
_atom_site_site_symmetry_order
_atom_site_calc_flag
_atom_site_refinement_flags_posn
_atom_site_refinement_flags_adp
_atom_site_refinement_flags_occupancy
_atom_site_disorder_assembly
_atom_site_disorder_group
C1 C 0.4592(3) 0.2982(2) 0.57477(13) 0.0315(9) Uani 1 1 d . . . . .
C2 C 0.5607(3) 0.25771(19) 0.61549(12) 0.0297(8) Uani 1 1 d . . . . .
H2 H 0.5927 0.2210 0.6096 0.036 Uiso 1 1 calc R U . . .
C3 C 0.4773(3) 0.2410(2) 0.63257(11) 0.0290(8) Uani 1 1 d . . . . .
H3 H 0.4694 0.1963 0.6341 0.035 Uiso 1 1 calc R U . . .
C4 C 0.5489(3) 0.2978(2) 0.67884(13) 0.0334(9) Uani 1 1 d . . . . .
C5 C 0.3383(3) 0.2505(2) 0.60235(13) 0.0346(9) Uani 1 1 d . . . . .
H5A H 0.3359 0.2059 0.6034 0.041 Uiso 1 1 calc R U . . .
H5B H 0.3172 0.2633 0.5772 0.041 Uiso 1 1 calc R U . . .
C6 C 0.4244(3) 0.2485(2) 0.70190(12) 0.0357(10) Uani 1 1 d . . . . .
H6A H 0.4213 0.2039 0.7012 0.043 Uiso 1 1 calc R U . . .
H6B H 0.4467 0.2603 0.7270 0.043 Uiso 1 1 calc R U . . .
C7 C 0.2175(3) 0.3055(2) 0.62505(13) 0.0334(9) Uani 1 1 d . . . . .
C8 C 0.2854(3) 0.2478(2) 0.67185(12) 0.0324(9) Uani 1 1 d . . . . .
H8 H 0.2888 0.2029 0.6706 0.039 Uiso 1 1 calc R U . . .
C9 C 0.2049(3) 0.2698(2) 0.68903(12) 0.0334(9) Uani 1 1 d . . . . .
H9 H 0.1694 0.2352 0.6954 0.040 Uiso 1 1 calc R U . . .
C10 C 0.3096(3) 0.30257(19) 0.72995(12) 0.0293(8) Uani 1 1 d . . . . .
C11 C 0.0890(3) 0.3278(3) 0.65761(14) 0.0403(11) Uani 1 1 d . . . . .
H11A H 0.0566 0.2955 0.6692 0.048 Uiso 1 1 calc R U . . .
H11B H 0.0713 0.3333 0.6308 0.048 Uiso 1 1 calc R U . . .
C12 C 0.1709(3) 0.3233(2) 0.75346(13) 0.0373(10) Uani 1 1 d . . . . .
H12A H 0.1297 0.2920 0.7562 0.045 Uiso 1 1 calc R U . . .
H12B H 0.1986 0.3266 0.7783 0.045 Uiso 1 1 calc R U . . .
C13 C 0.0516(3) 0.4372(3) 0.66139(14) 0.0387(10) Uani 1 1 d . . . . .
C14 C 0.0608(3) 0.3857(3) 0.72032(14) 0.0379(10) Uani 1 1 d . . . . .
H14 H 0.0202 0.3553 0.7279 0.045 Uiso 1 1 calc R U . . .
C15 C 0.0325(3) 0.4522(2) 0.72868(13) 0.0369(10) Uani 1 1 d . . . . .
H15 H -0.0196 0.4529 0.7420 0.044 Uiso 1 1 calc R U . . .
C16 C 0.1508(3) 0.4344(2) 0.76416(12) 0.0348(9) Uani 1 1 d . . . . .
C17 C -0.0021(3) 0.5389(3) 0.68084(16) 0.0441(11) Uani 1 1 d . . . . .
H17A H -0.0191 0.5400 0.6537 0.053 Uiso 1 1 calc R U . . .
H17B H -0.0491 0.5465 0.6969 0.053 Uiso 1 1 calc R U . . .
C18 C 0.0870(4) 0.5339(2) 0.77446(14) 0.0410(11) Uani 1 1 d . . . . .
H18A H 0.1178 0.5310 0.7985 0.049 Uiso 1 1 calc R U . . .
H18B H 0.0311 0.5392 0.7816 0.049 Uiso 1 1 calc R U . . .
C19 C 0.0875(3) 0.6209(2) 0.65776(14) 0.0386(10) Uani 1 1 d . . . . .
C20 C 0.0620(3) 0.6186(3) 0.72505(14) 0.0409(11) Uani 1 1 d . . . . .
H20 H 0.0095 0.6283 0.7364 0.049 Uiso 1 1 calc R U . . .
C21 C 0.1099(3) 0.6776(2) 0.71510(13) 0.0374(10) Uani 1 1 d . . . . .
H21 H 0.0787 0.7148 0.7207 0.045 Uiso 1 1 calc R U . . .
C22 C 0.1799(3) 0.6214(2) 0.76257(13) 0.0362(10) Uani 1 1 d . . . . .
C23 C 0.1483(3) 0.7233(2) 0.64890(15) 0.0398(10) Uani 1 1 d . . . . .
H23A H 0.1321 0.7152 0.6221 0.048 Uiso 1 1 calc R U . . .
H23B H 0.1190 0.7593 0.6578 0.048 Uiso 1 1 calc R U . . .
C24 C 0.2340(3) 0.7237(2) 0.74653(12) 0.0388(10) Uani 1 1 d . . . . .
H24A H 0.2639 0.7153 0.7703 0.047 Uiso 1 1 calc R U . . .
H24B H 0.2036 0.7612 0.7507 0.047 Uiso 1 1 calc R U . . .
C25 C 0.2812(3) 0.7312(2) 0.61696(12) 0.0336(9) Uani 1 1 d . . . . .
C26 C 0.2704(3) 0.7703(2) 0.68041(13) 0.0362(10) Uani 1 1 d . . . . .
H26 H 0.2400 0.8072 0.6876 0.043 Uiso 1 1 calc R U . . .
C27 C 0.3545(3) 0.7868(2) 0.66339(11) 0.0317(9) Uani 1 1 d . . . . .
H27 H 0.3625 0.8314 0.6618 0.038 Uiso 1 1 calc R U . . .
C28 C 0.3720(3) 0.7286(2) 0.72035(13) 0.0351(9) Uani 1 1 d . . . . .
C29 C 0.4056(3) 0.7788(2) 0.59386(13) 0.0369(10) Uani 1 1 d . . . . .
H29A H 0.3820 0.7676 0.5689 0.044 Uiso 1 1 calc R U . . .
H29B H 0.4093 0.8233 0.5947 0.044 Uiso 1 1 calc R U . . .
C30 C 0.4929(3) 0.7771(3) 0.69243(14) 0.0416(11) Uani 1 1 d . . . . .
H30A H 0.4960 0.8216 0.6906 0.050 Uiso 1 1 calc R U . . .
H30B H 0.5147 0.7651 0.7176 0.050 Uiso 1 1 calc R U . . .
C31 C 0.5212(3) 0.7259(2) 0.56435(12) 0.0326(9) Uani 1 1 d . . . . .
C32 C 0.5444(3) 0.7779(2) 0.62328(13) 0.0339(9) Uani 1 1 d . . . . .
H32 H 0.5422 0.8230 0.6246 0.041 Uiso 1 1 calc R U . . .
C33 C 0.6255(3) 0.7550(2) 0.60628(14) 0.0366(10) Uani 1 1 d . . . . .
H33 H 0.6615 0.7894 0.6001 0.044 Uiso 1 1 calc R U . . .
C34 C 0.6110(3) 0.7195(2) 0.67075(14) 0.0337(9) Uani 1 1 d . . . . .
C35 C 0.6593(3) 0.7014(2) 0.54289(14) 0.0391(10) Uani 1 1 d . . . . .
H35A H 0.7000 0.7329 0.5396 0.047 Uiso 1 1 calc R U . . .
H35B H 0.6323 0.6964 0.5179 0.047 Uiso 1 1 calc R U . . .
C36 C 0.7408(3) 0.6990(2) 0.63968(17) 0.0421(11) Uani 1 1 d . . . . .
H36A H 0.7557 0.6935 0.6669 0.051 Uiso 1 1 calc R U . . .
H36B H 0.7736 0.7320 0.6291 0.051 Uiso 1 1 calc R U . . .
C37 C 0.6828(3) 0.5908(2) 0.53301(13) 0.0365(10) Uani 1 1 d . . . . .
C38 C 0.7716(3) 0.6408(2) 0.57642(15) 0.0375(10) Uani 1 1 d . . . . .
H38 H 0.8115 0.6712 0.5680 0.045 Uiso 1 1 calc R U . . .
C39 C 0.8004(3) 0.5735(2) 0.56910(15) 0.0371(10) Uani 1 1 d . . . . .
H39 H 0.8535 0.5726 0.5569 0.045 Uiso 1 1 calc R U . . .
C40 C 0.7791(3) 0.5891(2) 0.63693(16) 0.0377(10) Uani 1 1 d . . . . .
C41 C 0.7515(4) 0.4916(2) 0.52236(14) 0.0408(11) Uani 1 1 d . . . . .
H41A H 0.8080 0.4867 0.5162 0.049 Uiso 1 1 calc R U . . .
H41B H 0.7222 0.4940 0.4979 0.049 Uiso 1 1 calc R U . . .
C42 C 0.8362(3) 0.4883(2) 0.61750(17) 0.0406(11) Uani 1 1 d . . . . .
H42A H 0.8515 0.4876 0.6449 0.049 Uiso 1 1 calc R U . . .
H42B H 0.8845 0.4826 0.6021 0.049 Uiso 1 1 calc R U . . .
C43 C 0.6564(3) 0.4065(2) 0.53542(12) 0.0347(9) Uani 1 1 d . . . . .
C44 C 0.7747(3) 0.4066(2) 0.57256(15) 0.0375(9) Uani 1 1 d . . . . .
H44 H 0.8273 0.3961 0.5616 0.045 Uiso 1 1 calc R U . . .
C45 C 0.7245(3) 0.3479(2) 0.58232(13) 0.0348(9) Uani 1 1 d . . . . .
H45 H 0.7535 0.3100 0.5760 0.042 Uiso 1 1 calc R U . . .
C46 C 0.7488(3) 0.4046(2) 0.63993(15) 0.0362(9) Uani 1 1 d . . . . .
C47 C 0.5988(3) 0.3051(2) 0.54996(12) 0.0336(9) Uani 1 1 d . . . . .
H47A H 0.5703 0.3148 0.5260 0.040 Uiso 1 1 calc R U . . .
H47B H 0.6300 0.2682 0.5453 0.040 Uiso 1 1 calc R U . . .
C48 C 0.6830(3) 0.3035(2) 0.64829(14) 0.0355(9) Uani 1 1 d . . . . .
H48A H 0.6978 0.3117 0.6752 0.043 Uiso 1 1 calc R U . . .
H48B H 0.7099 0.2660 0.6403 0.043 Uiso 1 1 calc R U . . .
C49 C 0.4467(3) 0.5705(2) 0.90173(14) 0.0392(10) Uani 1 1 d . . . . .
H49 H 0.3940 0.5674 0.8930 0.047 Uiso 1 1 calc R U . . .
C50 C 0.4655(3) 0.6114(2) 0.93124(13) 0.0385(10) Uani 1 1 d . . . . .
H50 H 0.4252 0.6347 0.9428 0.046 Uiso 1 1 calc R U . . .
C51 C 0.5449(3) 0.6181(2) 0.94381(12) 0.0369(10) Uani 1 1 d . . . . .
C52 C 0.5660(4) 0.6629(2) 0.97223(14) 0.0434(12) Uani 1 1 d . . . . .
H52 H 0.5261 0.6873 0.9833 0.052 Uiso 1 1 calc R U . . .
C53 C 0.6454(5) 0.6711(2) 0.98380(13) 0.0481(14) Uani 1 1 d . . . . .
H53 H 0.6584 0.6996 1.0031 0.058 Uiso 1 1 calc R U . . .
C54 C 0.7058(4) 0.6354(2) 0.96590(14) 0.0419(11) Uani 1 1 d . . . . .
H54 H 0.7593 0.6419 0.9724 0.050 Uiso 1 1 calc R U . . .
C55 C 0.6857(4) 0.5906(2) 0.93870(13) 0.0382(10) Uani 1 1 d . . . . .
H55 H 0.7261 0.5665 0.9279 0.046 Uiso 1 1 calc R U . . .
C56 C 0.6067(3) 0.5808(2) 0.92710(12) 0.0342(9) Uani 1 1 d . . . . .
C57 C 0.5856(3) 0.5360(2) 0.89782(12) 0.0308(8) Uani 1 1 d . . . . .
C58 C 0.5069(3) 0.5331(2) 0.88465(12) 0.0324(9) Uani 1 1 d . . . . .
C59 C 0.4835(3) 0.4909(2) 0.85228(14) 0.0375(10) Uani 1 1 d . . . . .
C60 C 0.3920(4) 0.5273(2) 0.76346(14) 0.0412(11) Uani 1 1 d . . . . .
H60 H 0.3873 0.5685 0.7704 0.049 Uiso 1 1 calc R U . . .
C61 C 0.3612(3) 0.5088(2) 0.72528(13) 0.0367(10) Uani 1 1 d . . . . .
C62 C 0.3723(4) 0.4506(2) 0.70867(14) 0.0406(11) Uani 1 1 d . . . . .
H62 H 0.3981 0.4197 0.7227 0.049 Uiso 1 1 calc R U . . .
C63 C 0.3442(4) 0.4391(2) 0.67078(15) 0.0436(11) Uani 1 1 d . . . . .
H63 H 0.3546 0.4013 0.6590 0.052 Uiso 1 1 calc R U . . .
C64 C 0.3011(3) 0.4836(3) 0.65066(14) 0.0390(10) Uani 1 1 d . . . . .
C65 C 0.2881(3) 0.5410(3) 0.66794(14) 0.0404(10) Uani 1 1 d . . . . .
H65 H 0.2582 0.5707 0.6548 0.049 Uiso 1 1 calc R U . . .
C66 C 0.3195(4) 0.5538(3) 0.70436(14) 0.0430(11) Uani 1 1 d . . . . .
H66 H 0.3128 0.5927 0.7151 0.052 Uiso 1 1 calc R U . . .
C67 C 0.2730(3) 0.4744(3) 0.60955(14) 0.0404(11) Uani 1 1 d . . . . .
C68 C 0.3133(3) 0.4355(2) 0.58371(13) 0.0367(10) Uani 1 1 d . . . . .
H68 H 0.3558 0.4116 0.5926 0.044 Uiso 1 1 calc R U . . .
C69 C 0.2902(4) 0.4326(2) 0.54500(15) 0.0425(11) Uani 1 1 d . . . . .
H69 H 0.3170 0.4064 0.5279 0.051 Uiso 1 1 calc R U . . .
C70 C 0.1855(4) 0.5033(4) 0.55690(18) 0.0614(19) Uani 1 1 d . . . . .
H70 H 0.1418 0.5257 0.5478 0.074 Uiso 1 1 calc R U . . .
C71 C 0.2061(3) 0.5061(4) 0.59549(18) 0.0547(16) Uani 1 1 d . . . . .
H71 H 0.1753 0.5295 0.6126 0.066 Uiso 1 1 calc R U . . .
C72 C 0.2068(4) 0.4689(4) 0.48907(16) 0.0581(16) Uani 1 1 d . . . . .
H72A H 0.1623 0.4970 0.4854 0.070 Uiso 1 1 calc R U . . .
H72B H 0.1890 0.4282 0.4813 0.070 Uiso 1 1 calc R U . . .
C73 C 0.2746(4) 0.4881(3) 0.46313(17) 0.0564(15) Uani 1 1 d . . . . .
H73A H 0.2572 0.4848 0.4361 0.068 Uiso 1 1 calc R U . . .
H73B H 0.3187 0.4594 0.4667 0.068 Uiso 1 1 calc R U . . .
C74 C 0.3058(6) 0.5533(4) 0.4701(2) 0.074(2) Uani 1 1 d . . . . .
H74A H 0.3341 0.5671 0.4468 0.088 Uiso 1 1 calc R U . . .
H74B H 0.2607 0.5806 0.4742 0.088 Uiso 1 1 calc R U . . .
C75 C 0.3383(4) 0.5914(3) 0.53631(19) 0.0533(14) Uani 1 1 d . . . . .
H75 H 0.2917 0.6150 0.5355 0.064 Uiso 1 1 calc R U . . .
C76 C 0.3849(4) 0.5903(3) 0.56901(16) 0.0446(11) Uani 1 1 d . . . . .
H76 H 0.3701 0.6143 0.5903 0.053 Uiso 1 1 calc R U . . .
C77 C 0.4536(3) 0.5547(2) 0.57179(14) 0.0386(10) Uani 1 1 d . . . . .
C78 C 0.4764(3) 0.5233(3) 0.53838(14) 0.0450(12) Uani 1 1 d . . . . .
H78 H 0.5236 0.5005 0.5384 0.054 Uiso 1 1 calc R U . . .
C79 C 0.4293(4) 0.5255(3) 0.50465(15) 0.0533(14) Uani 1 1 d . . . . .
H79 H 0.4454 0.5048 0.4822 0.064 Uiso 1 1 calc R U . . .
C80 C 0.4967(3) 0.5463(2) 0.60929(14) 0.0361(9) Uani 1 1 d . . . . .
C81 C 0.4945(4) 0.5904(2) 0.63909(15) 0.0420(11) Uani 1 1 d . . . . .
H81 H 0.4692 0.6280 0.6347 0.050 Uiso 1 1 calc R U . . .
C82 C 0.5297(3) 0.5788(2) 0.67526(15) 0.0405(10) Uani 1 1 d . . . . .
H82 H 0.5276 0.6086 0.6948 0.049 Uiso 1 1 calc R U . . .
C83 C 0.5684(3) 0.5226(2) 0.68252(14) 0.0370(10) Uani 1 1 d . . . . .
C84 C 0.5705(4) 0.4782(3) 0.65204(15) 0.0445(12) Uani 1 1 d . . . . .
H84 H 0.5959 0.4407 0.6562 0.053 Uiso 1 1 calc R U . . .
C85 C 0.5349(3) 0.4905(3) 0.61595(15) 0.0429(11) Uani 1 1 d . . . . .
H85 H 0.5367 0.4611 0.5962 0.051 Uiso 1 1 calc R U . . .
C86 C 0.6034(3) 0.5051(3) 0.71904(15) 0.0404(10) Uani 1 1 d . . . . .
H86 H 0.6258 0.4660 0.7208 0.048 Uiso 1 1 calc R U . . .
C87 C 0.6525(3) 0.5389(2) 0.81644(13) 0.0351(9) Uani 1 1 d . . . . .
C88 C 0.6834(3) 0.4962(2) 0.84711(13) 0.0351(9) Uani 1 1 d . . . . .
C89 C 0.6492(3) 0.4929(2) 0.88376(12) 0.0314(9) Uani 1 1 d . . . . .
C90 C 0.6761(3) 0.4458(2) 0.91056(13) 0.0350(9) Uani 1 1 d . . . . .
C91 C 0.6363(3) 0.4345(2) 0.94670(12) 0.0374(10) Uani 1 1 d . . . . .
H91 H 0.5940 0.4597 0.9543 0.045 Uiso 1 1 calc R U . . .
C92 C 0.6598(4) 0.3867(2) 0.97059(15) 0.0454(13) Uani 1 1 d . . . . .
H92 H 0.6318 0.3787 0.9936 0.054 Uiso 1 1 calc R U . . .
C93 C 0.7257(4) 0.3502(2) 0.96034(16) 0.0488(14) Uani 1 1 d . . . . .
H93 H 0.7420 0.3186 0.9769 0.059 Uiso 1 1 calc R U . . .
C94 C 0.7659(4) 0.3606(2) 0.92642(17) 0.0461(12) Uani 1 1 d . . . . .
H94 H 0.8103 0.3366 0.9203 0.055 Uiso 1 1 calc R U . . .
C95 C 0.7415(3) 0.4072(2) 0.90024(14) 0.0373(10) Uani 1 1 d . . . . .
C96 C 0.7791(3) 0.4151(2) 0.86328(16) 0.0416(11) Uani 1 1 d . . . . .
H96 H 0.8238 0.3916 0.8568 0.050 Uiso 1 1 calc R U . . .
C97 C 0.7503(3) 0.4568(2) 0.83740(15) 0.0393(10) Uani 1 1 d . . . . .
H97 H 0.7741 0.4601 0.8129 0.047 Uiso 1 1 calc R U . . .
Cl1 Cl 0.24412(11) 0.31655(7) 0.45635(5) 0.0584(4) Uani 1 1 d . . . . .
Cl2 Cl 0.96707(15) 0.34659(13) 0.80727(6) 0.0847(6) Uani 1 1 d . . . . .
N1 N 0.5411(2) 0.29255(18) 0.58030(11) 0.0322(8) Uani 1 1 d . . . . .
N2 N 0.4212(2) 0.26977(18) 0.60532(10) 0.0314(8) Uani 1 1 d . . . . .
N3 N 0.5963(2) 0.29408(18) 0.64608(11) 0.0322(8) Uani 1 1 d . . . . .
N4 N 0.4777(2) 0.26920(18) 0.67111(10) 0.0318(8) Uani 1 1 d . . . . .
N5 N 0.2877(3) 0.27579(18) 0.63332(10) 0.0321(8) Uani 1 1 d . . . . .
N6 N 0.1719(3) 0.3085(2) 0.65746(12) 0.0398(9) Uani 1 1 d . . . . .
N7 N 0.3445(2) 0.27372(19) 0.69829(10) 0.0315(8) Uani 1 1 d . . . . .
N8 N 0.2280(2) 0.30376(18) 0.72350(11) 0.0332(8) Uani 1 1 d . . . . .
N9 N 0.0758(2) 0.3847(2) 0.67905(12) 0.0381(9) Uani 1 1 d . . . . .
N10 N 0.0274(3) 0.4783(2) 0.68940(12) 0.0395(9) Uani 1 1 d . . . . .
N11 N 0.1334(3) 0.3810(2) 0.74471(11) 0.0381(9) Uani 1 1 d . . . . .
N12 N 0.0953(3) 0.4774(2) 0.75318(11) 0.0378(9) Uani 1 1 d . . . . .
N13 N 0.0541(3) 0.5876(2) 0.68719(12) 0.0409(9) Uani 1 1 d . . . . .
N14 N 0.1258(3) 0.6712(2) 0.67297(12) 0.0397(9) Uani 1 1 d . . . . .
N15 N 0.1134(3) 0.5881(2) 0.75282(12) 0.0424(9) Uani 1 1 d . . . . .
N16 N 0.1789(3) 0.6735(2) 0.73931(12) 0.0406(9) Uani 1 1 d . . . . .
N17 N 0.2325(3) 0.7369(2) 0.64938(11) 0.0365(8) Uani 1 1 d . . . . .
N18 N 0.3530(3) 0.75844(19) 0.62488(10) 0.0340(8) Uani 1 1 d . . . . .
N19 N 0.2901(3) 0.73320(19) 0.71453(11) 0.0351(8) Uani 1 1 d . . . . .
N20 N 0.4099(3) 0.7584(2) 0.69022(11) 0.0384(9) Uani 1 1 d . . . . .
N21 N 0.4854(2) 0.75343(19) 0.59589(11) 0.0339(8) Uani 1 1 d . . . . .
N22 N 0.6016(2) 0.7222(2) 0.57150(12) 0.0356(8) Uani 1 1 d . . . . .
N23 N 0.5409(3) 0.75031(19) 0.66187(11) 0.0355(8) Uani 1 1 d . . . . .
N24 N 0.6574(3) 0.71702(19) 0.63769(12) 0.0380(9) Uani 1 1 d . . . . .
N25 N 0.6983(3) 0.6439(2) 0.55315(11) 0.0352(8) Uani 1 1 d . . . . .
N26 N 0.7404(3) 0.5484(2) 0.54388(13) 0.0401(9) Uani 1 1 d . . . . .
N27 N 0.7580(3) 0.6425(2) 0.61835(12) 0.0401(9) Uani 1 1 d . . . . .
N28 N 0.8022(3) 0.5479(2) 0.60843(13) 0.0391(9) Uani 1 1 d . . . . .
N29 N 0.7242(3) 0.4378(2) 0.54424(11) 0.0375(9) Uani 1 1 d . . . . .
N30 N 0.6533(3) 0.35516(19) 0.55877(12) 0.0364(8) Uani 1 1 d . . . . .
N31 N 0.7816(3) 0.4369(2) 0.60998(12) 0.0384(9) Uani 1 1 d . . . . .
N32 N 0.7102(3) 0.35386(19) 0.62386(11) 0.0362(8) Uani 1 1 d . . . . .
N33 N 0.4522(3) 0.52089(19) 0.82152(11) 0.0349(8) Uani 1 1 d . . . . .
H33A H 0.4488 0.5603 0.8225 0.042 Uiso 1 1 calc R U . . .
N34 N 0.4251(3) 0.49080(18) 0.78814(11) 0.0332(8) Uani 1 1 d . . . . .
N35 N 0.2286(3) 0.4676(3) 0.53162(13) 0.0469(11) Uani 1 1 d . . . . .
N36 N 0.3615(4) 0.5572(2) 0.50477(14) 0.0532(12) Uani 1 1 d . . . . .
N37 N 0.6063(2) 0.5400(2) 0.74990(11) 0.0348(8) Uani 1 1 d . . . . .
N38 N 0.6375(3) 0.50977(19) 0.78206(11) 0.0337(8) Uani 1 1 d . . . . .
H38A H 0.6478 0.4711 0.7802 0.040 Uiso 1 1 calc R U . . .
O1 O 0.4272(2) 0.32351(17) 0.54733(10) 0.0398(7) Uani 1 1 d . . . . .
O2 O 0.5667(2) 0.32306(17) 0.70990(9) 0.0392(7) Uani 1 1 d . . . . .
O3 O 0.2005(2) 0.32833(17) 0.59264(9) 0.0383(7) Uani 1 1 d . . . . .
O4 O 0.3453(2) 0.32349(15) 0.75771(9) 0.0339(7) Uani 1 1 d . . . . .
O5 O 0.0488(2) 0.4478(2) 0.62571(10) 0.0477(9) Uani 1 1 d . . . . .
O6 O 0.2053(2) 0.44114(18) 0.78737(10) 0.0446(8) Uani 1 1 d . . . . .
O7 O 0.0828(2) 0.60831(18) 0.62275(10) 0.0428(8) Uani 1 1 d . . . . .
O8 O 0.2295(2) 0.60860(18) 0.78734(10) 0.0429(8) Uani 1 1 d . . . . .
O9 O 0.2622(2) 0.70574(17) 0.58618(9) 0.0392(8) Uani 1 1 d . . . . .
O10 O 0.4054(3) 0.70193(18) 0.74731(9) 0.0428(8) Uani 1 1 d . . . . .
O11 O 0.4869(2) 0.70735(17) 0.53474(9) 0.0370(7) Uani 1 1 d . . . . .
O12 O 0.6269(2) 0.69786(17) 0.70268(10) 0.0408(8) Uani 1 1 d . . . . .
O13 O 0.6292(2) 0.58224(19) 0.51001(10) 0.0444(8) Uani 1 1 d . . . . .
O14 O 0.7788(3) 0.57989(18) 0.67209(10) 0.0457(8) Uani 1 1 d . . . . .
O15 O 0.6075(3) 0.42019(18) 0.51039(10) 0.0449(8) Uani 1 1 d . . . . .
O16 O 0.7513(2) 0.41719(17) 0.67445(10) 0.0401(7) Uani 1 1 d . . . . .
O17 O 0.4897(4) 0.43446(18) 0.85451(14) 0.0637(14) Uani 1 1 d . . . . .
O18 O 0.6441(3) 0.59521(17) 0.82166(10) 0.0469(9) Uani 1 1 d . . . . .
O19 O 0.6684(2) 0.37749(17) 0.76602(10) 0.0401(8) Uani 1 1 d . . . . .
O20 O 0.7321(2) 0.65751(17) 0.75925(11) 0.0442(8) Uani 1 1 d . . . . .
O21 O 0.8917(4) 0.5653(4) 0.80578(17) 0.091(2) Uani 1 1 d . . . . .
O22 O 0.4086(2) 0.65212(15) 0.82348(10) 0.0375(7) Uani 1 1 d . . . . .
O23 O 0.9906(2) 0.69499(18) 0.79851(11) 0.0461(10) Uani 1 1 d . . . . .
O24 O 0.9738(7) 0.4698(6) 0.8442(4) 0.153(5) Uani 1 1 d . . . . .
O25 O 0.8835(5) 0.6729(4) 0.7289(4) 0.162(6) Uani 1 1 d . . . . .
O26 O 0.8288(3) 0.5106(2) 0.73830(12) 0.0527(10) Uani 1 1 d . . . . .
O27 O 0.8336(3) 0.3819(2) 0.74785(13) 0.0507(9) Uani 1 1 d . . . . .
O28 O 0.9425(5) 0.7281(10) 0.6645(2) 0.202(9) Uani 1 1 d . . . . .
O29 O 0.8911(4) 0.3124(4) 0.6848(3) 0.115(3) Uani 1 1 d . . . . .
O30 O 0.9763(5) 0.6369(6) 0.5599(2) 0.118(3) Uani 1 1 d . . . . .
O31 O 0.8986(8) 0.2989(9) 0.6053(5) 0.241(10) Uani 1 1 d . . . . .
O32 O 0.6183(6) 0.4414(7) 0.4264(3) 0.140(4) Uani 1 1 d . . . . .
O33 O 0.5583(5) 0.5542(6) 0.43934(18) 0.122(4) Uani 1 1 d . . . . .
O34 O 0.5403(7) 0.7470(6) 0.4576(2) 0.147(5) Uani 1 1 d . . . . .
O35 O 0.0103(7) 0.4139(9) 0.5513(3) 0.193(8) Uani 1 1 d . . . . .
O36 O 0.2666(3) 0.6451(2) 0.86795(13) 0.0573(10) Uani 1 1 d . . . . .
O37 O 0.1629(5) 0.2823(4) 0.9875(2) 0.107(3) Uani 1 1 d . . . . .
O38 O 0.0778(9) 0.6072(6) 0.4406(5) 0.184(6) Uani 1 1 d . . . . .
O39 O 0.1215(5) 0.3270(5) 0.52439(17) 0.107(3) Uani 1 1 d . . . . .
O40 O 0.0178(16) 0.2460(14) 0.5609(6) 0.36(2) Uani 1 1 d . . . . .
O41 O 0.1070(5) 0.6676(8) 0.8566(5) 0.200(7) Uani 1 1 d . . . . .
O42 O 0.4230(6) 0.3334(10) 0.4700(2) 0.216(10) Uani 1 1 d . . . . .
O43 O 0.1571(13) 0.3144(7) 0.9104(4) 0.234(10) Uani 1 1 d . . . . .
O44 O 0.2526(5) 0.5152(2) 0.85234(18) 0.085(2) Uani 1 1 d . . . . .
O45 O 0.4573(6) 0.4241(5) 0.4176(4) 0.062(4) Uani 0.448(16) 1 d . . P A 1
O46 O 0.1158(7) 0.4826(6) 0.8798(4) 0.088(4) Uani 0.552(16) 1 d . . P A 2
O47 O 0.2831(8) 0.4076(6) 0.8926(3) 0.042(4) Uani 0.306(12) 1 d . . P B 1
O48 O 0.3509(4) 0.3673(2) 0.83174(12) 0.0393(15) Uani 0.694(12) 1 d . . P B 2

loop_
_atom_site_aniso_label
_atom_site_aniso_U_11
_atom_site_aniso_U_22
_atom_site_aniso_U_33
_atom_site_aniso_U_23
_atom_site_aniso_U_13
_atom_site_aniso_U_12
C1 0.034(2) 0.0354(19) 0.0248(19) -0.0063(16) -0.0014(17) -0.0009(17)
C2 0.037(2) 0.0312(18) 0.0210(19) -0.0014(15) -0.0020(16) 0.0002(17)
C3 0.0328(19) 0.040(2) 0.0140(17) -0.0030(15) -0.0025(15) 0.0009(17)
C4 0.042(2) 0.0357(19) 0.0226(19) -0.0020(16) -0.0098(18) 0.0030(19)
C5 0.038(2) 0.045(2) 0.0214(19) -0.0062(16) -0.0036(17) -0.0032(19)
C6 0.041(2) 0.053(2) 0.0138(17) -0.0014(16) -0.0050(17) 0.007(2)
C7 0.035(2) 0.044(2) 0.0207(19) 0.0004(16) -0.0029(17) -0.0023(19)
C8 0.038(2) 0.0370(19) 0.0217(19) -0.0028(16) -0.0049(17) -0.0020(18)
C9 0.035(2) 0.046(2) 0.0191(18) 0.0028(17) -0.0041(16) -0.0074(19)
C10 0.037(2) 0.0315(18) 0.0197(18) 0.0020(14) -0.0022(16) -0.0021(17)
C11 0.030(2) 0.066(3) 0.025(2) -0.003(2) -0.0040(17) 0.001(2)
C12 0.043(2) 0.054(3) 0.0151(18) 0.0083(17) 0.0052(17) 0.010(2)
C13 0.0289(19) 0.058(3) 0.029(2) 0.007(2) 0.0005(17) -0.003(2)
C14 0.034(2) 0.055(3) 0.025(2) 0.0054(19) 0.0023(18) 0.002(2)
C15 0.034(2) 0.053(3) 0.024(2) 0.0060(18) 0.0013(17) 0.004(2)
C16 0.036(2) 0.053(2) 0.0150(17) 0.0048(16) 0.0026(16) 0.002(2)
C17 0.036(2) 0.059(3) 0.037(2) 0.015(2) -0.004(2) 0.007(2)
C18 0.055(3) 0.045(2) 0.023(2) 0.0066(18) 0.005(2) 0.010(2)
C19 0.035(2) 0.051(3) 0.030(2) 0.0055(19) -0.0034(18) 0.009(2)
C20 0.046(3) 0.054(3) 0.023(2) 0.0052(19) 0.0036(19) 0.012(2)
C21 0.044(2) 0.046(2) 0.023(2) 0.0033(17) 0.0021(18) 0.011(2)
C22 0.050(3) 0.040(2) 0.0183(19) 0.0037(16) 0.0042(18) 0.015(2)
C23 0.044(2) 0.047(2) 0.028(2) 0.0107(19) -0.0035(19) 0.006(2)
C24 0.056(3) 0.047(2) 0.0132(18) -0.0032(16) 0.0060(18) 0.004(2)
C25 0.045(2) 0.038(2) 0.0180(18) 0.0038(15) 0.0003(18) 0.0080(19)
C26 0.045(2) 0.041(2) 0.023(2) 0.0013(17) -0.0045(18) 0.010(2)
C27 0.043(2) 0.040(2) 0.0124(17) -0.0003(15) -0.0024(17) 0.0067(19)
C28 0.046(2) 0.041(2) 0.0186(19) -0.0034(16) -0.0047(18) 0.008(2)
C29 0.044(2) 0.047(2) 0.0189(19) 0.0024(16) -0.0055(18) 0.009(2)
C30 0.048(3) 0.057(3) 0.0196(19) -0.0072(18) -0.0133(19) 0.011(2)
C31 0.037(2) 0.042(2) 0.0185(18) 0.0036(16) -0.0010(16) 0.0000(19)
C32 0.042(2) 0.040(2) 0.0196(19) 0.0023(16) -0.0091(18) 0.0022(19)
C33 0.038(2) 0.043(2) 0.029(2) -0.0021(18) -0.0071(18) 0.0008(19)
C34 0.041(2) 0.0336(19) 0.027(2) -0.0021(16) -0.0118(18) 0.0014(18)
C35 0.045(2) 0.049(2) 0.024(2) 0.0055(18) 0.0001(19) 0.000(2)
C36 0.038(2) 0.045(2) 0.043(3) -0.014(2) -0.011(2) 0.002(2)
C37 0.038(2) 0.047(2) 0.025(2) 0.0019(17) 0.0064(18) -0.008(2)
C38 0.036(2) 0.041(2) 0.036(2) -0.0003(18) 0.0005(19) -0.0020(19)
C39 0.037(2) 0.040(2) 0.035(2) 0.0020(18) 0.0107(19) -0.0008(19)
C40 0.033(2) 0.041(2) 0.039(2) 0.0003(19) -0.0033(19) 0.0021(19)
C41 0.054(3) 0.043(2) 0.025(2) -0.0006(18) 0.012(2) -0.009(2)
C42 0.035(2) 0.035(2) 0.052(3) 0.000(2) -0.006(2) -0.0045(19)
C43 0.043(2) 0.042(2) 0.0185(18) -0.0002(16) 0.0063(17) 0.006(2)
C44 0.038(2) 0.041(2) 0.033(2) -0.0036(18) 0.0045(19) -0.001(2)
C45 0.037(2) 0.043(2) 0.024(2) -0.0020(16) 0.0014(17) 0.0044(19)
C46 0.036(2) 0.0352(19) 0.038(2) -0.0052(18) -0.0040(19) -0.0017(18)
C47 0.043(2) 0.042(2) 0.0159(18) -0.0039(15) 0.0014(17) -0.006(2)
C48 0.035(2) 0.040(2) 0.032(2) 0.0034(17) -0.0084(18) -0.0054(18)
C49 0.041(2) 0.048(2) 0.029(2) 0.0077(19) 0.0041(19) 0.005(2)
C50 0.051(3) 0.042(2) 0.023(2) 0.0071(17) 0.012(2) 0.008(2)
C51 0.055(3) 0.039(2) 0.0164(18) 0.0103(16) 0.0085(18) 0.011(2)
C52 0.072(4) 0.035(2) 0.024(2) 0.0035(17) 0.008(2) 0.006(2)
C53 0.090(4) 0.038(2) 0.0162(19) -0.0008(16) 0.000(2) 0.001(3)
C54 0.060(3) 0.042(2) 0.023(2) 0.0016(18) -0.012(2) -0.003(2)
C55 0.055(3) 0.036(2) 0.023(2) -0.0027(16) -0.0103(19) 0.007(2)
C56 0.053(3) 0.037(2) 0.0123(16) 0.0030(15) -0.0047(18) 0.003(2)
C57 0.039(2) 0.0356(19) 0.0181(18) 0.0009(15) -0.0060(16) 0.0008(18)
C58 0.037(2) 0.040(2) 0.0199(19) 0.0051(15) -0.0007(16) -0.0008(18)
C59 0.041(2) 0.045(2) 0.027(2) 0.0032(18) -0.0082(19) -0.005(2)
C60 0.058(3) 0.043(2) 0.023(2) -0.0068(17) 0.002(2) -0.002(2)
C61 0.044(2) 0.045(2) 0.021(2) -0.0031(17) 0.0080(19) 0.000(2)
C62 0.055(3) 0.039(2) 0.027(2) 0.0001(18) 0.006(2) -0.005(2)
C63 0.060(3) 0.038(2) 0.033(2) -0.0067(18) 0.005(2) -0.009(2)
C64 0.043(2) 0.052(3) 0.022(2) -0.0087(18) 0.0046(18) -0.011(2)
C65 0.040(2) 0.057(3) 0.024(2) -0.0113(19) -0.0029(19) 0.011(2)
C66 0.054(3) 0.051(3) 0.024(2) -0.0141(19) -0.002(2) 0.005(2)
C67 0.037(2) 0.060(3) 0.025(2) -0.0134(19) 0.0040(18) -0.011(2)
C68 0.045(2) 0.041(2) 0.025(2) -0.0054(17) 0.0041(18) -0.008(2)
C69 0.051(3) 0.049(2) 0.028(2) -0.0144(19) 0.003(2) -0.003(2)
C70 0.039(3) 0.112(6) 0.033(3) -0.029(3) -0.004(2) 0.008(3)
C71 0.031(2) 0.094(4) 0.039(3) -0.034(3) 0.005(2) -0.001(3)
C72 0.053(3) 0.094(5) 0.028(3) -0.021(3) -0.011(2) -0.001(3)
C73 0.065(4) 0.074(4) 0.030(3) -0.007(2) -0.015(3) -0.001(3)
C74 0.105(6) 0.077(4) 0.039(3) 0.004(3) -0.039(4) -0.004(4)
C75 0.066(4) 0.046(3) 0.049(3) 0.000(2) -0.020(3) 0.001(3)
C76 0.056(3) 0.043(2) 0.035(3) 0.0031(19) -0.012(2) 0.000(2)
C77 0.046(2) 0.040(2) 0.029(2) 0.0088(17) -0.007(2) -0.015(2)
C78 0.041(2) 0.071(3) 0.023(2) 0.001(2) 0.002(2) -0.012(2)
C79 0.062(3) 0.079(4) 0.019(2) 0.008(2) 0.003(2) -0.015(3)
C80 0.039(2) 0.043(2) 0.026(2) 0.0013(17) -0.0009(18) -0.008(2)
C81 0.054(3) 0.037(2) 0.035(2) 0.0022(18) -0.013(2) -0.006(2)
C82 0.051(3) 0.040(2) 0.031(2) -0.0011(18) -0.010(2) -0.009(2)
C83 0.034(2) 0.050(2) 0.028(2) -0.0017(19) 0.0015(18) -0.002(2)
C84 0.048(3) 0.056(3) 0.029(2) -0.005(2) -0.006(2) 0.015(2)
C85 0.041(2) 0.059(3) 0.028(2) -0.007(2) -0.002(2) 0.013(2)
C86 0.037(2) 0.052(3) 0.032(2) -0.006(2) 0.002(2) 0.006(2)
C87 0.039(2) 0.044(2) 0.022(2) -0.0017(17) 0.0052(18) -0.0044(19)
C88 0.039(2) 0.044(2) 0.022(2) -0.0053(16) -0.0025(17) -0.005(2)
C89 0.039(2) 0.0365(19) 0.0192(19) -0.0024(15) -0.0048(17) -0.0004(18)
C90 0.042(2) 0.034(2) 0.028(2) -0.0051(16) -0.0114(18) 0.0034(19)
C91 0.056(3) 0.040(2) 0.0167(18) -0.0032(16) -0.0089(19) 0.001(2)
C92 0.072(4) 0.039(2) 0.025(2) -0.0036(18) -0.021(2) -0.001(2)
C93 0.073(4) 0.039(2) 0.034(3) 0.0009(19) -0.033(3) 0.001(2)
C94 0.053(3) 0.040(2) 0.045(3) -0.010(2) -0.027(2) 0.004(2)
C95 0.041(2) 0.037(2) 0.034(2) -0.0087(18) -0.017(2) -0.0003(19)
C96 0.038(2) 0.045(2) 0.042(3) -0.018(2) -0.011(2) 0.000(2)
C97 0.037(2) 0.051(2) 0.030(2) -0.0137(19) -0.0048(19) -0.005(2)
Cl1 0.0727(10) 0.0594(8) 0.0430(7) 0.0004(6) -0.0043(7) -0.0084(7)
Cl2 0.0828(13) 0.1163(17) 0.0550(10) 0.0083(10) 0.0188(10) -0.0049(13)
N1 0.0379(19) 0.0401(18) 0.0184(16) 0.0015(14) -0.0013(14) 0.0020(16)
N2 0.0350(18) 0.0436(19) 0.0157(15) -0.0028(14) -0.0035(14) 0.0008(16)
N3 0.0352(18) 0.0411(18) 0.0204(17) -0.0042(14) -0.0008(15) -0.0069(16)
N4 0.0359(19) 0.0425(18) 0.0172(16) -0.0069(14) -0.0013(14) 0.0016(16)
N5 0.0399(19) 0.0406(18) 0.0159(15) -0.0031(13) -0.0033(15) -0.0015(16)
N6 0.0335(19) 0.064(3) 0.0215(18) 0.0039(17) -0.0031(15) 0.0053(19)
N7 0.0322(18) 0.0464(19) 0.0158(16) -0.0038(14) -0.0041(14) 0.0026(16)
N8 0.0360(18) 0.0434(19) 0.0202(17) -0.0002(14) 0.0028(15) 0.0026(16)
N9 0.0310(18) 0.057(2) 0.0264(19) 0.0027(17) -0.0040(15) 0.0044(18)
N10 0.038(2) 0.052(2) 0.029(2) 0.0107(16) -0.0005(16) 0.0048(19)
N11 0.042(2) 0.053(2) 0.0187(16) -0.0005(15) -0.0016(16) 0.0122(19)
N12 0.043(2) 0.047(2) 0.0228(17) 0.0030(15) -0.0012(16) 0.0073(19)
N13 0.042(2) 0.057(2) 0.0238(18) 0.0054(17) -0.0021(16) 0.001(2)
N14 0.044(2) 0.050(2) 0.0246(19) 0.0094(16) -0.0025(16) 0.0017(19)
N15 0.055(2) 0.045(2) 0.0268(19) 0.0092(16) -0.0050(18) 0.006(2)
N16 0.048(2) 0.051(2) 0.0228(18) 0.0090(16) 0.0010(17) 0.006(2)
N17 0.044(2) 0.049(2) 0.0157(16) 0.0014(15) -0.0031(15) 0.0035(18)
N18 0.042(2) 0.0437(19) 0.0163(16) -0.0017(14) -0.0011(15) 0.0079(17)
N19 0.046(2) 0.0416(19) 0.0181(16) 0.0032(14) 0.0019(16) 0.0059(17)
N20 0.044(2) 0.052(2) 0.0186(17) 0.0040(15) -0.0068(16) 0.0103(19)
N21 0.039(2) 0.0425(18) 0.0205(16) -0.0041(14) -0.0053(15) 0.0049(17)
N22 0.0348(19) 0.047(2) 0.0251(18) -0.0040(15) -0.0002(16) 0.0015(17)
N23 0.042(2) 0.047(2) 0.0174(16) -0.0001(15) -0.0081(15) 0.0054(18)
N24 0.041(2) 0.0419(19) 0.031(2) -0.0027(16) -0.0089(17) 0.0088(18)
N25 0.039(2) 0.045(2) 0.0211(17) -0.0007(14) 0.0004(15) -0.0035(17)
N26 0.047(2) 0.043(2) 0.0301(19) -0.0024(16) 0.0089(18) 0.0011(18)
N27 0.049(2) 0.043(2) 0.028(2) -0.0045(16) -0.0043(17) 0.0106(19)
N28 0.042(2) 0.0415(19) 0.034(2) 0.0017(16) -0.0011(17) 0.0002(18)
N29 0.050(2) 0.045(2) 0.0176(16) 0.0007(15) 0.0030(16) -0.0092(19)
N30 0.043(2) 0.0398(18) 0.0265(18) -0.0023(15) 0.0007(16) 0.0006(17)
N31 0.042(2) 0.043(2) 0.0307(19) -0.0041(16) 0.0036(17) -0.0050(18)
N32 0.043(2) 0.0418(19) 0.0237(18) -0.0045(15) -0.0009(16) -0.0062(17)
N33 0.0384(19) 0.0412(18) 0.0251(18) -0.0014(15) -0.0026(15) -0.0014(17)
N34 0.0407(19) 0.0406(18) 0.0182(16) -0.0027(14) -0.0001(15) -0.0060(16)
N35 0.039(2) 0.073(3) 0.028(2) -0.021(2) -0.0043(17) -0.002(2)
N36 0.069(3) 0.056(3) 0.035(2) 0.011(2) -0.019(2) -0.012(3)
N37 0.0361(18) 0.048(2) 0.0207(17) 0.0026(15) -0.0017(15) -0.0058(17)
N38 0.0390(19) 0.0401(18) 0.0219(17) 0.0027(14) -0.0009(15) 0.0011(16)
O1 0.0465(18) 0.0451(17) 0.0280(16) 0.0051(14) -0.0095(14) -0.0035(16)
O2 0.0469(18) 0.0508(18) 0.0199(14) -0.0055(13) -0.0071(14) -0.0035(16)
O3 0.0417(17) 0.0543(19) 0.0188(14) 0.0036(13) -0.0055(13) 0.0058(16)
O4 0.0456(17) 0.0401(15) 0.0160(13) -0.0008(11) -0.0052(12) 0.0041(14)
O5 0.0474(19) 0.076(3) 0.0200(15) 0.0069(16) -0.0022(14) 0.0004(19)
O6 0.050(2) 0.056(2) 0.0279(16) 0.0048(15) -0.0071(15) 0.0053(17)
O7 0.0463(19) 0.056(2) 0.0264(16) 0.0026(14) -0.0046(14) 0.0086(17)
O8 0.054(2) 0.0561(19) 0.0191(15) 0.0049(13) -0.0038(14) 0.0100(17)
O9 0.052(2) 0.0458(17) 0.0194(15) -0.0012(12) -0.0081(14) 0.0029(16)
O10 0.060(2) 0.0520(19) 0.0168(14) 0.0031(13) -0.0077(15) 0.0074(18)
O11 0.0394(17) 0.0512(18) 0.0204(15) -0.0027(13) -0.0034(13) -0.0002(15)
O12 0.052(2) 0.0455(17) 0.0249(15) -0.0016(13) -0.0166(15) 0.0023(16)
O13 0.052(2) 0.056(2) 0.0246(16) 0.0003(14) 0.0045(15) -0.0114(18)
O14 0.056(2) 0.0531(19) 0.0284(17) -0.0023(15) -0.0103(16) 0.0030(18)
O15 0.058(2) 0.0513(19) 0.0260(16) 0.0038(14) 0.0050(16) -0.0006(18)
O16 0.0486(19) 0.0476(17) 0.0242(15) -0.0021(13) -0.0041(14) -0.0031(16)
O17 0.097(4) 0.0358(17) 0.058(3) -0.0002(17) -0.040(3) -0.005(2)
O18 0.074(3) 0.0398(16) 0.0268(16) -0.0019(13) 0.0036(17) -0.0062(18)
O19 0.0473(19) 0.0480(17) 0.0250(15) -0.0044(13) -0.0060(14) -0.0038(16)
O20 0.052(2) 0.0466(18) 0.0338(17) 0.0064(14) -0.0076(16) -0.0012(17)
O21 0.076(4) 0.143(6) 0.054(3) 0.004(4) 0.007(3) -0.012(4)
O22 0.0462(18) 0.0398(16) 0.0264(15) 0.0026(12) 0.0000(14) -0.0042(15)
O23 0.0462(19) 0.0561(19) 0.0359(18) -0.0317(16) -0.0196(16) 0.0266(17)
O24 0.118(7) 0.174(9) 0.166(10) 0.082(8) -0.058(7) -0.045(7)
O25 0.077(4) 0.106(6) 0.303(16) 0.076(8) 0.068(7) 0.046(4)
O26 0.057(2) 0.062(2) 0.039(2) 0.0134(18) -0.0052(18) 0.002(2)
O27 0.047(2) 0.055(2) 0.050(2) 0.0051(17) -0.0001(18) -0.0031(18)
O28 0.059(4) 0.48(3) 0.069(5) 0.040(9) 0.012(3) 0.012(9)
O29 0.050(3) 0.094(4) 0.201(9) -0.056(5) 0.019(4) 0.009(3)
O30 0.080(4) 0.187(9) 0.086(5) 0.012(6) -0.018(4) -0.007(6)
O31 0.143(9) 0.37(2) 0.212(12) -0.169(15) -0.124(10) 0.164(13)
O32 0.100(6) 0.228(12) 0.092(5) 0.007(7) -0.020(5) 0.000(7)
O33 0.102(5) 0.220(10) 0.044(3) 0.001(4) -0.006(3) -0.075(6)
O34 0.159(9) 0.224(12) 0.059(4) 0.034(6) 0.019(5) 0.071(9)
O35 0.138(8) 0.37(2) 0.073(5) -0.105(9) -0.006(5) -0.067(11)
O36 0.063(3) 0.071(3) 0.039(2) 0.0008(19) 0.0030(19) 0.006(2)
O37 0.100(5) 0.135(6) 0.088(5) 0.032(5) 0.028(4) 0.038(5)
O38 0.181(12) 0.143(9) 0.228(14) 0.097(10) 0.043(11) 0.048(9)
O39 0.095(4) 0.183(8) 0.043(3) 0.016(4) -0.015(3) -0.051(5)
O40 0.36(3) 0.50(4) 0.229(17) 0.25(2) -0.16(2) -0.27(3)
O41 0.066(5) 0.261(17) 0.272(16) -0.115(15) -0.025(7) 0.023(8)
O42 0.110(6) 0.48(3) 0.054(4) 0.052(9) 0.003(4) 0.101(12)
O43 0.35(2) 0.181(11) 0.171(12) 0.046(10) 0.167(15) 0.107(15)
O44 0.129(5) 0.059(3) 0.065(3) -0.001(2) -0.049(4) -0.006(3)
O45 0.038(5) 0.065(6) 0.083(8) 0.018(5) -0.022(5) -0.003(4)
O46 0.064(6) 0.121(9) 0.079(8) 0.049(7) -0.017(5) -0.018(6)
O47 0.066(8) 0.054(6) 0.006(4) 0.007(4) 0.019(4) 0.038(6)
O48 0.068(3) 0.038(2) 0.012(2) -0.0081(16) -0.020(2) 0.005(2)

loop_
_atom_type_symbol
_atom_type_description
_atom_type_scat_dispersion_real
_atom_type_scat_dispersion_imag
_atom_type_scat_source
C C 0.0033 0.0016 'International Tables Vol C Tables 4.2.6.8 and 6.1.1.4'
H H 0.0000 0.0000 'International Tables Vol C Tables 4.2.6.8 and 6.1.1.4'
Cl Cl 0.1484 0.1585 'International Tables Vol C Tables 4.2.6.8 and 6.1.1.4'
N N 0.0061 0.0033 'International Tables Vol C Tables 4.2.6.8 and 6.1.1.4'
O O 0.0106 0.0060 'International Tables Vol C Tables 4.2.6.8 and 6.1.1.4'

loop_
_geom_angle_atom_site_label_1
_geom_angle_atom_site_label_2
_geom_angle_atom_site_label_3
_geom_angle
_geom_angle_site_symmetry_1
_geom_angle_site_symmetry_3
_geom_angle_publ_flag
N2 C1 N1 108.2(4) . . ?
O1 C1 N1 125.5(4) . . ?
O1 C1 N2 126.3(4) . . ?
C3 C2 H2 112.0 . . ?
N1 C2 H2 112.0 . . ?
N1 C2 C3 103.3(3) . . ?
N3 C2 H2 112.0 . . ?
N3 C2 C3 103.0(3) . . ?
N3 C2 N1 114.0(4) . . ?
C2 C3 H3 111.8 . . ?
N2 C3 C2 103.5(3) . . ?
N2 C3 H3 111.8 . . ?
N4 C3 C2 103.7(3) . . ?
N4 C3 H3 111.8 . . ?
N4 C3 N2 113.5(4) . . ?
N4 C4 N3 108.4(4) . . ?
O2 C4 N3 126.2(5) . . ?
O2 C4 N4 125.4(5) . . ?
H5A C5 H5B 107.8 . . ?
N2 C5 H5A 109.0 . . ?
N2 C5 H5B 109.0 . . ?
N2 C5 N5 113.0(4) . . ?
N5 C5 H5A 109.0 . . ?
N5 C5 H5B 109.0 . . ?
H6A C6 H6B 107.8 . . ?
N4 C6 H6A 109.1 . . ?
N4 C6 H6B 109.1 . . ?
N7 C6 H6A 109.1 . . ?
N7 C6 H6B 109.1 . . ?
N7 C6 N4 112.6(4) . . ?
N6 C7 N5 109.7(4) . . ?
O3 C7 N5 124.6(4) . . ?
O3 C7 N6 125.6(5) . . ?
C9 C8 H8 112.1 . . ?
N5 C8 H8 112.1 . . ?
N5 C8 C9 103.9(4) . . ?
N5 C8 N7 112.7(4) . . ?
N7 C8 H8 112.1 . . ?
N7 C8 C9 103.5(3) . . ?
C8 C9 H9 111.9 . . ?
N6 C9 C8 102.9(3) . . ?
N6 C9 H9 111.9 . . ?
N8 C9 C8 103.7(4) . . ?
N8 C9 H9 111.9 . . ?
N8 C9 N6 113.9(4) . . ?
N8 C10 N7 107.4(4) . . ?
O4 C10 N7 125.4(4) . . ?
O4 C10 N8 127.2(4) . . ?
H11A C11 H11B 107.8 . . ?
N6 C11 H11A 108.9 . . ?
N6 C11 H11B 108.9 . . ?
N6 C11 N9 113.2(4) . . ?
N9 C11 H11A 108.9 . . ?
N9 C11 H11B 108.9 . . ?
H12A C12 H12B 107.8 . . ?
N8 C12 H12A 109.0 . . ?
N8 C12 H12B 109.0 . . ?
N11 C12 H12A 109.0 . . ?
N11 C12 H12B 109.0 . . ?
N11 C12 N8 113.1(4) . . ?
N9 C13 N10 109.1(4) . . ?
O5 C13 N9 127.4(5) . . ?
O5 C13 N10 123.6(5) . . ?
C15 C14 H14 111.8 . . ?
N9 C14 H14 111.8 . . ?
N9 C14 C15 104.4(4) . . ?
N9 C14 N11 114.3(4) . . ?
N11 C14 H14 111.8 . . ?
N11 C14 C15 102.2(4) . . ?
C14 C15 H15 111.6 . . ?
N10 C15 C14 102.2(4) . . ?
N10 C15 H15 111.6 . . ?
N12 C15 C14 103.9(4) . . ?
N12 C15 H15 111.6 . . ?
N12 C15 N10 115.3(4) . . ?
N12 C16 N11 107.7(4) . . ?
O6 C16 N11 125.3(5) . . ?
O6 C16 N12 127.0(5) . . ?
H17A C17 H17B 107.5 . . ?
N10 C17 H17A 108.5 . . ?
N10 C17 H17B 108.5 . . ?
N13 C17 H17A 108.5 . . ?
N13 C17 H17B 108.5 . . ?
N13 C17 N10 115.1(4) . . ?
H18A C18 H18B 107.7 . . ?
N12 C18 H18A 108.8 . . ?
N12 C18 H18B 108.8 . . ?
N12 C18 N15 113.9(4) . . ?
N15 C18 H18A 108.8 . . ?
N15 C18 H18B 108.8 . . ?
N13 C19 N14 109.6(4) . . ?
O7 C19 N13 125.1(5) . . ?
O7 C19 N14 125.2(5) . . ?
C21 C20 H20 111.7 . . ?
N13 C20 H20 111.7 . . ?
N13 C20 C21 103.5(4) . . ?
N15 C20 H20 111.7 . . ?
N15 C20 C21 102.6(4) . . ?
N15 C20 N13 115.1(4) . . ?
C20 C21 H21 111.5 . . ?
N14 C21 C20 103.3(4) . . ?
N14 C21 H21 111.5 . . ?
N16 C21 C20 103.8(4) . . ?
N16 C21 H21 111.5 . . ?
N16 C21 N14 114.8(4) . . ?
N15 C22 N16 106.5(4) . . ?
O8 C22 N15 126.9(4) . . ?
O8 C22 N16 126.6(5) . . ?
H23A C23 H23B 107.6 . . ?
N14 C23 H23A 108.7 . . ?
N14 C23 H23B 108.7 . . ?
N17 C23 H23A 108.7 . . ?
N17 C23 H23B 108.7 . . ?
N17 C23 N14 114.1(4) . . ?
H24A C24 H24B 107.8 . . ?
N16 C24 H24A 109.0 . . ?
N16 C24 H24B 109.0 . . ?
N16 C24 N19 112.8(4) . . ?
N19 C24 H24A 109.0 . . ?
N19 C24 H24B 109.0 . . ?
N18 C25 N17 108.6(4) . . ?
O9 C25 N17 125.1(5) . . ?
O9 C25 N18 126.3(4) . . ?
C27 C26 H26 111.7 . . ?
N17 C26 H26 111.7 . . ?
N17 C26 C27 103.8(4) . . ?
N17 C26 N19 114.4(4) . . ?
N19 C26 H26 111.7 . . ?
N19 C26 C27 103.0(4) . . ?
C26 C27 H27 111.8 . . ?
N18 C27 C26 103.0(4) . . ?
N18 C27 H27 111.8 . . ?
N20 C27 C26 103.9(4) . . ?
N20 C27 H27 111.8 . . ?
N20 C27 N18 113.9(4) . . ?
N20 C28 N19 108.2(4) . . ?
O10 C28 N19 126.3(5) . . ?
O10 C28 N20 125.5(5) . . ?
H29A C29 H29B 107.6 . . ?
N18 C29 H29A 108.7 . . ?
N18 C29 H29B 108.7 . . ?
N21 C29 H29A 108.7 . . ?
N21 C29 H29B 108.7 . . ?
N21 C29 N18 114.1(4) . . ?
H30A C30 H30B 107.9 . . ?
N20 C30 H30A 109.1 . . ?
N20 C30 H30B 109.1 . . ?
N23 C30 H30A 109.1 . . ?
N23 C30 H30B 109.1 . . ?
N23 C30 N20 112.3(4) . . ?
N22 C31 N21 108.2(4) . . ?
O11 C31 N21 126.1(4) . . ?
O11 C31 N22 125.7(4) . . ?
C33 C32 H32 111.7 . . ?
N21 C32 H32 111.7 . . ?
N21 C32 C33 103.3(4) . . ?
N23 C32 H32 111.7 . . ?
N23 C32 C33 104.0(4) . . ?
N23 C32 N21 113.9(4) . . ?
C32 C33 H33 111.6 . . ?
N22 C33 C32 103.1(4) . . ?
N22 C33 H33 111.6 . . ?
N22 C33 N24 115.4(4) . . ?
N24 C33 C32 102.9(4) . . ?
N24 C33 H33 111.6 . . ?
N24 C34 N23 108.4(4) . . ?
O12 C34 N23 124.6(5) . . ?
O12 C34 N24 127.0(5) . . ?
H35A C35 H35B 107.7 . . ?
N22 C35 H35A 108.8 . . ?
N22 C35 H35B 108.8 . . ?
N22 C35 N25 113.8(4) . . ?
N25 C35 H35A 108.8 . . ?
N25 C35 H35B 108.8 . . ?
H36A C36 H36B 107.8 . . ?
N24 C36 H36A 108.9 . . ?
N24 C36 H36B 108.9 . . ?
N24 C36 N27 113.2(4) . . ?
N27 C36 H36A 108.9 . . ?
N27 C36 H36B 108.9 . . ?
N25 C37 N26 107.2(4) . . ?
O13 C37 N25 126.8(5) . . ?
O13 C37 N26 126.0(5) . . ?
C39 C38 H38 112.2 . . ?
N25 C38 H38 112.2 . . ?
N25 C38 C39 102.3(4) . . ?
N27 C38 H38 112.2 . . ?
N27 C38 C39 103.3(4) . . ?
N27 C38 N25 114.0(4) . . ?
C38 C39 H39 111.5 . . ?
N26 C39 C38 103.9(4) . . ?
N26 C39 H39 111.5 . . ?
N26 C39 N28 115.1(4) . . ?
N28 C39 C38 102.6(4) . . ?
N28 C39 H39 111.5 . . ?
N27 C40 N28 107.2(4) . . ?
O14 C40 N27 126.6(5) . . ?
O14 C40 N28 126.2(5) . . ?
H41A C41 H41B 107.8 . . ?
N26 C41 H41A 109.1 . . ?
N26 C41 H41B 109.1 . . ?
N26 C41 N29 112.5(4) . . ?
N29 C41 H41A 109.1 . . ?
N29 C41 H41B 109.1 . . ?
H42A C42 H42B 107.7 . . ?
N28 C42 H42A 108.8 . . ?
N28 C42 H42B 108.8 . . ?
N28 C42 N31 113.7(4) . . ?
N31 C42 H42A 108.8 . . ?
N31 C42 H42B 108.8 . . ?
N29 C43 N30 108.1(4) . . ?
O15 C43 N29 126.3(5) . . ?
O15 C43 N30 125.6(5) . . ?
C45 C44 H44 111.9 . . ?
N29 C44 H44 111.9 . . ?
N29 C44 C45 102.3(4) . . ?
N31 C44 H44 111.9 . . ?
N31 C44 C45 103.1(4) . . ?
N31 C44 N29 115.0(4) . . ?
C44 C45 H45 112.0 . . ?
N30 C45 C44 103.4(4) . . ?
N30 C45 H45 112.0 . . ?
N30 C45 N32 113.8(4) . . ?
N32 C45 C44 103.0(4) . . ?
N32 C45 H45 112.0 . . ?
N31 C46 N32 107.4(4) . . ?
O16 C46 N31 127.1(4) . . ?
O16 C46 N32 125.5(5) . . ?
H47A C47 H47B 107.6 . . ?
N1 C47 H47A 108.7 . . ?
N1 C47 H47B 108.7 . . ?
N1 C47 N30 114.3(4) . . ?
N30 C47 H47A 108.7 . . ?
N30 C47 H47B 108.7 . . ?
H48A C48 H48B 107.8 . . ?
N3 C48 H48A 109.1 . . ?
N3 C48 H48B 109.1 . . ?
N32 C48 H48A 109.1 . . ?
N32 C48 H48B 109.1 . . ?
N32 C48 N3 112.7(4) . . ?
C50 C49 H49 119.7 . . ?
C50 C49 C58 120.6(5) . . ?
C58 C49 H49 119.7 . . ?
C49 C50 H50 119.8 . . ?
C49 C50 C51 120.4(5) . . ?
C51 C50 H50 119.8 . . ?
C50 C51 C52 121.0(5) . . ?
C50 C51 C56 120.0(5) . . ?
C52 C51 C56 119.0(5) . . ?
C51 C52 H52 119.4 . . ?
C53 C52 C51 121.1(5) . . ?
C53 C52 H52 119.4 . . ?
C52 C53 H53 120.5 . . ?
C52 C53 C54 119.0(5) . . ?
C54 C53 H53 120.5 . . ?
C53 C54 H54 119.9 . . ?
C55 C54 C53 120.3(6) . . ?
C55 C54 H54 119.9 . . ?
C54 C55 H55 119.1 . . ?
C54 C55 C56 121.8(5) . . ?
C56 C55 H55 119.1 . . ?
C51 C56 C57 119.1(5) . . ?
C55 C56 C51 118.8(4) . . ?
C55 C56 C57 122.1(4) . . ?
C56 C57 C89 118.3(4) . . ?
C58 C57 C56 119.1(4) . . ?
C58 C57 C89 122.6(4) . . ?
C49 C58 C59 118.2(4) . . ?
C57 C58 C49 120.7(4) . . ?
C57 C58 C59 121.1(4) . . ?
N33 C59 C58 112.6(4) . . ?
O17 C59 C58 123.0(4) . . ?
O17 C59 N33 124.3(5) . . ?
C61 C60 H60 117.7 . . ?
N34 C60 H60 117.7 . . ?
N34 C60 C61 124.7(5) . . ?
C62 C61 C60 124.5(5) . . ?
C66 C61 C60 116.1(4) . . ?
C66 C61 C62 119.4(5) . . ?
C61 C62 H62 120.2 . . ?
C63 C62 C61 119.5(5) . . ?
C63 C62 H62 120.2 . . ?
C62 C63 H63 119.8 . . ?
C64 C63 C62 120.4(5) . . ?
C64 C63 H63 119.8 . . ?
C63 C64 C65 119.6(4) . . ?
C63 C64 C67 122.3(5) . . ?
C65 C64 C67 118.0(5) . . ?
C64 C65 H65 119.9 . . ?
C66 C65 C64 120.2(5) . . ?
C66 C65 H65 119.9 . . ?
C61 C66 H66 119.7 . . ?
C65 C66 C61 120.7(5) . . ?
C65 C66 H66 119.7 . . ?
C68 C67 C64 121.7(5) . . ?
C68 C67 C71 117.8(5) . . ?
C71 C67 C64 120.5(5) . . ?
C67 C68 H68 120.0 . . ?
C69 C68 C67 120.1(5) . . ?
C69 C68 H68 120.0 . . ?
C68 C69 H69 119.7 . . ?
N35 C69 C68 120.6(5) . . ?
N35 C69 H69 119.7 . . ?
C71 C70 H70 119.8 . . ?
C71 C70 N35 120.3(6) . . ?
N35 C70 H70 119.8 . . ?
C67 C71 H71 119.6 . . ?
C70 C71 C67 120.8(5) . . ?
C70 C71 H71 119.6 . . ?
H72A C72 H72B 107.7 . . ?
C73 C72 H72A 108.9 . . ?
C73 C72 H72B 108.9 . . ?
N35 C72 H72A 108.9 . . ?
N35 C72 H72B 108.9 . . ?
N35 C72 C73 113.4(5) . . ?
C72 C73 H73A 108.5 . . ?
C72 C73 H73B 108.5 . . ?
C72 C73 C74 115.1(6) . . ?
H73A C73 H73B 107.5 . . ?
C74 C73 H73A 108.5 . . ?
C74 C73 H73B 108.5 . . ?
C73 C74 H74A 109.1 . . ?
C73 C74 H74B 109.1 . . ?
H74A C74 H74B 107.8 . . ?
N36 C74 C73 112.6(6) . . ?
N36 C74 H74A 109.1 . . ?
N36 C74 H74B 109.1 . . ?
C76 C75 H75 120.8 . . ?
C76 C75 N36 118.5(6) . . ?
N36 C75 H75 120.8 . . ?
C75 C76 H76 118.7 . . ?
C75 C76 C77 122.6(6) . . ?
C77 C76 H76 118.7 . . ?
C76 C77 C78 116.5(5) . . ?
C76 C77 C80 122.0(5) . . ?
C78 C77 C80 121.3(5) . . ?
C77 C78 H78 119.7 . . ?
C77 C78 C79 120.7(6) . . ?
C79 C78 H78 119.7 . . ?
C78 C79 H79 120.1 . . ?
N36 C79 C78 119.7(6) . . ?
N36 C79 H79 120.1 . . ?
C81 C80 C77 122.1(5) . . ?
C85 C80 C77 118.2(4) . . ?
C85 C80 C81 119.4(4) . . ?
C80 C81 H81 119.6 . . ?
C82 C81 C80 120.7(5) . . ?
C82 C81 H81 119.6 . . ?
C81 C82 H82 119.7 . . ?
C81 C82 C83 120.6(5) . . ?
C83 C82 H82 119.7 . . ?
C82 C83 C84 118.3(5) . . ?
C82 C83 C86 125.0(5) . . ?
C84 C83 C86 116.7(5) . . ?
C83 C84 H84 119.7 . . ?
C85 C84 C83 120.5(5) . . ?
C85 C84 H84 119.7 . . ?
C80 C85 C84 120.5(5) . . ?
C80 C85 H85 119.8 . . ?
C84 C85 H85 119.8 . . ?
C83 C86 H86 117.7 . . ?
N37 C86 C83 124.6(5) . . ?
N37 C86 H86 117.7 . . ?
N38 C87 C88 112.4(4) . . ?
O18 C87 C88 123.4(4) . . ?
O18 C87 N38 124.2(5) . . ?
C89 C88 C87 121.8(4) . . ?
C89 C88 C97 119.9(5) . . ?
C97 C88 C87 118.3(4) . . ?
C88 C89 C57 123.6(4) . . ?
C88 C89 C90 119.0(4) . . ?
C90 C89 C57 117.4(4) . . ?
C91 C90 C89 121.9(4) . . ?
C95 C90 C89 120.0(5) . . ?
C95 C90 C91 118.1(4) . . ?
C90 C91 H91 119.6 . . ?
C92 C91 C90 120.8(5) . . ?
C92 C91 H91 119.6 . . ?
C91 C92 H92 119.9 . . ?
C91 C92 C93 120.1(6) . . ?
C93 C92 H92 119.9 . . ?
C92 C93 H93 119.8 . . ?
C94 C93 C92 120.5(5) . . ?
C94 C93 H93 119.8 . . ?
C93 C94 H94 119.4 . . ?
C93 C94 C95 121.3(5) . . ?
C95 C94 H94 119.4 . . ?
C94 C95 C90 119.2(5) . . ?
C94 C95 C96 121.7(5) . . ?
C96 C95 C90 119.1(4) . . ?
C95 C96 H96 119.8 . . ?
C97 C96 C95 120.4(5) . . ?
C97 C96 H96 119.8 . . ?
C88 C97 H97 119.3 . . ?
C96 C97 C88 121.3(5) . . ?
C96 C97 H97 119.3 . . ?
C1 N1 C2 112.4(4) . . ?
C1 N1 C47 123.0(4) . . ?
C47 N1 C2 122.8(4) . . ?
C1 N2 C3 112.6(4) . . ?
C1 N2 C5 121.3(4) . . ?
C5 N2 C3 122.1(4) . . ?
C2 N3 C48 121.4(4) . . ?
C4 N3 C2 112.8(4) . . ?
C4 N3 C48 121.3(4) . . ?
C4 N4 C3 111.8(4) . . ?
C4 N4 C6 122.2(4) . . ?
C6 N4 C3 121.6(4) . . ?
C7 N5 C5 121.5(4) . . ?
C7 N5 C8 111.3(4) . . ?
C8 N5 C5 121.0(4) . . ?
C7 N6 C9 111.3(4) . . ?
C7 N6 C11 124.0(4) . . ?
C11 N6 C9 121.4(4) . . ?
C6 N7 C8 122.1(4) . . ?
C10 N7 C6 119.6(4) . . ?
C10 N7 C8 112.3(4) . . ?
C9 N8 C12 123.1(4) . . ?
C10 N8 C9 112.6(4) . . ?
C10 N8 C12 122.5(4) . . ?
C13 N9 C11 122.5(4) . . ?
C13 N9 C14 112.0(4) . . ?
C14 N9 C11 122.3(4) . . ?
C13 N10 C15 111.8(4) . . ?
C13 N10 C17 123.9(4) . . ?
C17 N10 C15 124.3(4) . . ?
C12 N11 C14 122.5(4) . . ?
C16 N11 C12 123.3(4) . . ?
C16 N11 C14 113.0(4) . . ?
C16 N12 C15 112.9(4) . . ?
C16 N12 C18 120.8(4) . . ?
C18 N12 C15 123.2(4) . . ?
C17 N13 C20 122.2(4) . . ?
C19 N13 C17 123.4(4) . . ?
C19 N13 C20 111.9(5) . . ?
C19 N14 C21 111.3(4) . . ?
C19 N14 C23 121.9(4) . . ?
C23 N14 C21 121.9(4) . . ?
C20 N15 C18 121.7(5) . . ?
C22 N15 C18 123.3(4) . . ?
C22 N15 C20 113.6(4) . . ?
C21 N16 C24 124.6(4) . . ?
C22 N16 C21 113.3(5) . . ?
C22 N16 C24 120.7(4) . . ?
C25 N17 C23 123.3(4) . . ?
C25 N17 C26 112.3(4) . . ?
C26 N17 C23 123.1(4) . . ?
C25 N18 C27 112.3(4) . . ?
C25 N18 C29 121.4(4) . . ?
C29 N18 C27 121.6(4) . . ?
C24 N19 C26 122.4(4) . . ?
C28 N19 C24 121.1(4) . . ?
C28 N19 C26 112.2(4) . . ?
C27 N20 C30 121.7(4) . . ?
C28 N20 C27 112.7(4) . . ?
C28 N20 C30 122.4(4) . . ?
C29 N21 C32 120.9(4) . . ?
C31 N21 C29 122.1(4) . . ?
C31 N21 C32 111.8(4) . . ?
C31 N22 C33 112.9(4) . . ?
C31 N22 C35 123.5(4) . . ?
C33 N22 C35 121.9(4) . . ?
C30 N23 C32 120.9(4) . . ?
C34 N23 C30 120.5(4) . . ?
C34 N23 C32 111.5(4) . . ?
C34 N24 C33 112.4(4) . . ?
C34 N24 C36 120.9(4) . . ?
C36 N24 C33 122.6(5) . . ?
C35 N25 C38 123.1(4) . . ?
C37 N25 C35 121.3(4) . . ?
C37 N25 C38 113.2(4) . . ?
C37 N26 C39 113.1(4) . . ?
C37 N26 C41 121.4(5) . . ?
C39 N26 C41 122.9(5) . . ?
C38 N27 C36 123.0(4) . . ?
C40 N27 C36 122.2(4) . . ?
C40 N27 C38 113.4(4) . . ?
C40 N28 C39 113.4(4) . . ?
C40 N28 C42 122.7(4) . . ?
C42 N28 C39 123.3(4) . . ?
C43 N29 C41 123.3(4) . . ?
C43 N29 C44 113.4(4) . . ?
C44 N29 C41 122.4(5) . . ?
C43 N30 C45 112.5(4) . . ?
C43 N30 C47 120.8(4) . . ?
C45 N30 C47 123.3(4) . . ?
C44 N31 C42 123.6(4) . . ?
C46 N31 C42 120.9(4) . . ?
C46 N31 C44 113.5(4) . . ?
C45 N32 C48 123.3(4) . . ?
C46 N32 C45 112.5(4) . . ?
C46 N32 C48 121.1(4) . . ?
C59 N33 H33A 118.7 . . ?
C59 N33 N34 122.7(4) . . ?
N34 N33 H33A 118.7 . . ?
C60 N34 N33 112.8(4) . . ?
C69 N35 C70 120.2(5) . . ?
C69 N35 C72 121.4(5) . . ?
C70 N35 C72 118.4(6) . . ?
C75 N36 C74 118.6(6) . . ?
C79 N36 C74 119.5(6) . . ?
C79 N36 C75 121.8(5) . . ?
C86 N37 N38 112.4(4) . . ?
C87 N38 N37 122.4(4) . . ?
C87 N38 H38A 118.8 . . ?
N37 N38 H38A 118.8 . . ?

loop_
_geom_bond_atom_site_label_1
_geom_bond_atom_site_label_2
_geom_bond_distance
_geom_bond_site_symmetry_2
_geom_bond_publ_flag
C1 N1 1.383(6) . ?
C1 N2 1.368(6) . ?
C1 O1 1.211(6) . ?
C2 H2 0.9800 . ?
C2 C3 1.552(6) . ?
C2 N1 1.458(5) . ?
C2 N3 1.438(5) . ?
C3 H3 0.9800 . ?
C3 N2 1.460(5) . ?
C3 N4 1.453(5) . ?
C4 N3 1.373(6) . ?
C4 N4 1.365(6) . ?
C4 O2 1.231(6) . ?
C5 H5A 0.9700 . ?
C5 H5B 0.9700 . ?
C5 N2 1.447(6) . ?
C5 N5 1.460(6) . ?
C6 H6A 0.9700 . ?
C6 H6B 0.9700 . ?
C6 N4 1.448(6) . ?
C6 N7 1.446(6) . ?
C7 N5 1.365(6) . ?
C7 N6 1.345(6) . ?
C7 O3 1.247(6) . ?
C8 H8 0.9800 . ?
C8 C9 1.540(7) . ?
C8 N5 1.450(5) . ?
C8 N7 1.449(5) . ?
C9 H9 0.9800 . ?
C9 N6 1.475(6) . ?
C9 N8 1.443(6) . ?
C10 N7 1.379(6) . ?
C10 N8 1.378(6) . ?
C10 O4 1.208(5) . ?
C11 H11A 0.9700 . ?
C11 H11B 0.9700 . ?
C11 N6 1.443(6) . ?
C11 N9 1.454(7) . ?
C12 H12A 0.9700 . ?
C12 H12B 0.9700 . ?
C12 N8 1.461(6) . ?
C12 N11 1.433(6) . ?
C13 N9 1.351(7) . ?
C13 N10 1.371(7) . ?
C13 O5 1.242(6) . ?
C14 H14 0.9800 . ?
C14 C15 1.547(7) . ?
C14 N9 1.432(6) . ?
C14 N11 1.472(6) . ?
C15 H15 0.9800 . ?
C15 N10 1.460(6) . ?
C15 N12 1.448(7) . ?
C16 N11 1.368(7) . ?
C16 N12 1.367(6) . ?
C16 O6 1.215(6) . ?
C17 H17A 0.9700 . ?
C17 H17B 0.9700 . ?
C17 N10 1.435(7) . ?
C17 N13 1.430(8) . ?
C18 H18A 0.9700 . ?
C18 H18B 0.9700 . ?
C18 N12 1.433(7) . ?
C18 N15 1.459(6) . ?
C19 N13 1.358(7) . ?
C19 N14 1.368(7) . ?
C19 O7 1.230(6) . ?
C20 H20 0.9800 . ?
C20 C21 1.548(8) . ?
C20 N13 1.464(7) . ?
C20 N15 1.441(6) . ?
C21 H21 0.9800 . ?
C21 N14 1.470(6) . ?
C21 N16 1.419(7) . ?
C22 N15 1.365(8) . ?
C22 N16 1.384(6) . ?
C22 O8 1.215(6) . ?
C23 H23A 0.9700 . ?
C23 H23B 0.9700 . ?
C23 N14 1.448(6) . ?
C23 N17 1.434(7) . ?
C24 H24A 0.9700 . ?
C24 H24B 0.9700 . ?
C24 N16 1.447(7) . ?
C24 N19 1.453(6) . ?
C25 N17 1.379(6) . ?
C25 N18 1.361(7) . ?
C25 O9 1.230(6) . ?
C26 H26 0.9800 . ?
C26 C27 1.558(7) . ?
C26 N17 1.431(6) . ?
C26 N19 1.454(6) . ?
C27 H27 0.9800 . ?
C27 N18 1.453(5) . ?
C27 N20 1.440(6) . ?
C28 N19 1.383(7) . ?
C28 N20 1.370(7) . ?
C28 O10 1.222(6) . ?
C29 H29A 0.9700 . ?
C29 H29B 0.9700 . ?
C29 N18 1.445(6) . ?
C29 N21 1.441(6) . ?
C30 H30A 0.9700 . ?
C30 H30B 0.9700 . ?
C30 N20 1.445(7) . ?
C30 N23 1.439(7) . ?
C31 N21 1.368(6) . ?
C31 N22 1.366(6) . ?
C31 O11 1.230(6) . ?
C32 H32 0.9800 . ?
C32 C33 1.554(7) . ?
C32 N21 1.458(6) . ?
C32 N23 1.450(6) . ?
C33 H33 0.9800 . ?
C33 N22 1.442(6) . ?
C33 N24 1.455(6) . ?
C34 N23 1.381(6) . ?
C34 N24 1.370(7) . ?
C34 O12 1.217(6) . ?
C35 H35A 0.9700 . ?
C35 H35B 0.9700 . ?
C35 N22 1.443(6) . ?
C35 N25 1.451(7) . ?
C36 H36A 0.9700 . ?
C36 H36B 0.9700 . ?
C36 N24 1.446(7) . ?
C36 N27 1.458(6) . ?
C37 N25 1.368(6) . ?
C37 N26 1.382(7) . ?
C37 O13 1.204(7) . ?
C38 H38 0.9800 . ?
C38 C39 1.558(7) . ?
C38 N25 1.460(6) . ?
C38 N27 1.451(6) . ?
C39 H39 0.9800 . ?
C39 N26 1.429(7) . ?
C39 N28 1.455(6) . ?
C40 N27 1.367(7) . ?
C40 N28 1.379(7) . ?
C40 O14 1.218(7) . ?
C41 H41A 0.9700 . ?
C41 H41B 0.9700 . ?
C41 N26 1.449(6) . ?
C41 N29 1.460(6) . ?
C42 H42A 0.9700 . ?
C42 H42B 0.9700 . ?
C42 N28 1.447(6) . ?
C42 N31 1.462(6) . ?
C43 N29 1.354(7) . ?
C43 N30 1.372(6) . ?
C43 O15 1.218(6) . ?
C44 H44 0.9800 . ?
C44 C45 1.561(7) . ?
C44 N29 1.451(7) . ?
C44 N31 1.443(6) . ?
C45 H45 0.9800 . ?
C45 N30 1.442(6) . ?
C45 N32 1.445(6) . ?
C46 N31 1.356(7) . ?
C46 N32 1.389(6) . ?
C46 O16 1.212(6) . ?
C47 H47A 0.9700 . ?
C47 H47B 0.9700 . ?
C47 N1 1.441(6) . ?
C47 N30 1.448(6) . ?
C48 H48A 0.9700 . ?
C48 H48B 0.9700 . ?
C48 N3 1.461(6) . ?
C48 N32 1.450(6) . ?
C49 H49 0.9300 . ?
C49 C50 1.381(8) . ?
C49 C58 1.417(7) . ?
C50 H50 0.9300 . ?
C50 C51 1.399(8) . ?
C51 C52 1.420(7) . ?
C51 C56 1.428(7) . ?
C52 H52 0.9300 . ?
C52 C53 1.392(10) . ?
C53 H53 0.9300 . ?
C53 C54 1.411(9) . ?
C54 H54 0.9300 . ?
C54 C55 1.386(7) . ?
C55 H55 0.9300 . ?
C55 C56 1.392(8) . ?
C56 C57 1.441(6) . ?
C57 C58 1.387(6) . ?
C57 C89 1.493(7) . ?
C58 C59 1.489(6) . ?
C59 N33 1.342(6) . ?
C59 O17 1.233(7) . ?
C60 H60 0.9300 . ?
C60 C61 1.458(6) . ?
C60 N34 1.283(7) . ?
C61 C62 1.399(7) . ?
C61 C66 1.396(8) . ?
C62 H62 0.9300 . ?
C62 C63 1.399(7) . ?
C63 H63 0.9300 . ?
C63 C64 1.388(8) . ?
C64 C65 1.396(7) . ?
C64 C67 1.494(6) . ?
C65 H65 0.9300 . ?
C65 C66 1.378(7) . ?
C66 H66 0.9300 . ?
C67 C68 1.394(7) . ?
C67 C71 1.396(9) . ?
C68 H68 0.9300 . ?
C68 C69 1.379(7) . ?
C69 H69 0.9300 . ?
C69 N35 1.356(8) . ?
C70 H70 0.9300 . ?
C70 C71 1.364(8) . ?
C70 N35 1.365(7) . ?
C71 H71 0.9300 . ?
C72 H72A 0.9700 . ?
C72 H72B 0.9700 . ?
C72 C73 1.496(10) . ?
C72 N35 1.499(7) . ?
C73 H73A 0.9700 . ?
C73 H73B 0.9700 . ?
C73 C74 1.527(11) . ?
C74 H74A 0.9700 . ?
C74 H74B 0.9700 . ?
C74 N36 1.508(8) . ?
C75 H75 0.9300 . ?
C75 C76 1.361(8) . ?
C75 N36 1.365(9) . ?
C76 H76 0.9300 . ?
C76 C77 1.384(8) . ?
C77 C78 1.383(8) . ?
C77 C80 1.480(7) . ?
C78 H78 0.9300 . ?
C78 C79 1.395(8) . ?
C79 H79 0.9300 . ?
C79 N36 1.324(9) . ?
C80 C81 1.399(7) . ?
C80 C85 1.388(8) . ?
C81 H81 0.9300 . ?
C81 C82 1.391(7) . ?
C82 H82 0.9300 . ?
C82 C83 1.403(8) . ?
C83 C84 1.420(7) . ?
C83 C86 1.430(7) . ?
C84 H84 0.9300 . ?
C84 C85 1.394(7) . ?
C85 H85 0.9300 . ?
C86 H86 0.9300 . ?
C86 N37 1.299(6) . ?
C87 C88 1.492(7) . ?
C87 N38 1.358(6) . ?
C87 O18 1.244(6) . ?
C88 C89 1.377(6) . ?
C88 C97 1.444(7) . ?
C89 C90 1.444(6) . ?
C90 C91 1.423(7) . ?
C90 C95 1.421(7) . ?
C91 H91 0.9300 . ?
C91 C92 1.378(7) . ?
C92 H92 0.9300 . ?
C92 C93 1.398(9) . ?
C93 H93 0.9300 . ?
C93 C94 1.358(10) . ?
C94 H94 0.9300 . ?
C94 C95 1.410(7) . ?
C95 C96 1.420(8) . ?
C96 H96 0.9300 . ?
C96 C97 1.353(8) . ?
C97 H97 0.9300 . ?
N33 H33A 0.8600 . ?
N33 N34 1.390(5) . ?
N37 N38 1.382(5) . ?
N38 H38A 0.8600 . ?

loop_
_geom_torsion_atom_site_label_1
_geom_torsion_atom_site_label_2
_geom_torsion_atom_site_label_3
_geom_torsion_atom_site_label_4
_geom_torsion
_geom_torsion_site_symmetry_1
_geom_torsion_site_symmetry_2
_geom_torsion_site_symmetry_3
_geom_torsion_site_symmetry_4
_geom_torsion_publ_flag
C2 C3 N2 C1 2.3(4) . . . . ?
C2 C3 N2 C5 159.8(4) . . . . ?
C2 C3 N4 C4 -1.6(5) . . . . ?
C2 C3 N4 C6 -158.7(4) . . . . ?
C3 C2 N1 C1 0.0(5) . . . . ?
C3 C2 N1 C47 -164.7(4) . . . . ?
C3 C2 N3 C4 3.8(5) . . . . ?
C3 C2 N3 C48 160.2(4) . . . . ?
C8 C9 N6 C7 6.4(5) . . . . ?
C8 C9 N6 C11 166.3(5) . . . . ?
C8 C9 N8 C10 -2.7(5) . . . . ?
C8 C9 N8 C12 -167.8(4) . . . . ?
C9 C8 N5 C5 -158.1(4) . . . . ?
C9 C8 N5 C7 -5.5(5) . . . . ?
C9 C8 N7 C6 157.9(4) . . . . ?
C9 C8 N7 C10 5.4(5) . . . . ?
C14 C15 N10 C13 -2.5(5) . . . . ?
C14 C15 N10 C17 175.4(5) . . . . ?
C14 C15 N12 C16 -7.1(5) . . . . ?
C14 C15 N12 C18 -167.1(4) . . . . ?
C15 C14 N9 C11 -168.1(4) . . . . ?
C15 C14 N9 C13 -7.6(5) . . . . ?
C15 C14 N11 C12 165.8(4) . . . . ?
C15 C14 N11 C16 -1.7(5) . . . . ?
C20 C21 N14 C19 5.8(5) . . . . ?
C20 C21 N14 C23 161.5(4) . . . . ?
C20 C21 N16 C22 -0.4(5) . . . . ?
C20 C21 N16 C24 -166.8(4) . . . . ?
C21 C20 N13 C17 -164.6(4) . . . . ?
C21 C20 N13 C19 -2.1(5) . . . . ?
C21 C20 N15 C18 171.4(4) . . . . ?
C21 C20 N15 C22 4.3(5) . . . . ?
C26 C27 N18 C25 2.6(5) . . . . ?
C26 C27 N18 C29 158.5(4) . . . . ?
C26 C27 N20 C28 -0.8(5) . . . . ?
C26 C27 N20 C30 -160.9(4) . . . . ?
C27 C26 N17 C23 -166.9(4) . . . . ?
C27 C26 N17 C25 0.2(5) . . . . ?
C27 C26 N19 C24 159.7(4) . . . . ?
C27 C26 N19 C28 2.7(5) . . . . ?
C32 C33 N22 C31 4.0(5) . . . . ?
C32 C33 N22 C35 169.8(4) . . . . ?
C32 C33 N24 C34 -5.6(5) . . . . ?
C32 C33 N24 C36 -163.1(4) . . . . ?
C33 C32 N21 C29 -161.0(4) . . . . ?
C33 C32 N21 C31 -6.1(5) . . . . ?
C33 C32 N23 C30 156.1(4) . . . . ?
C33 C32 N23 C34 5.3(5) . . . . ?
C38 C39 N26 C37 3.6(5) . . . . ?
C38 C39 N26 C41 165.5(4) . . . . ?
C38 C39 N28 C40 0.2(5) . . . . ?
C38 C39 N28 C42 -171.1(4) . . . . ?
C39 C38 N25 C35 -164.8(4) . . . . ?
C39 C38 N25 C37 -2.3(5) . . . . ?
C39 C38 N27 C36 171.3(4) . . . . ?
C39 C38 N27 C40 4.2(6) . . . . ?
C44 C45 N30 C43 3.5(5) . . . . ?
C44 C45 N30 C47 163.0(4) . . . . ?
C44 C45 N32 C46 -4.0(5) . . . . ?
C44 C45 N32 C48 -164.4(4) . . . . ?
C45 C44 N29 C41 -171.3(4) . . . . ?
C45 C44 N29 C43 -2.0(5) . . . . ?
C45 C44 N31 C42 168.1(4) . . . . ?
C45 C44 N31 C46 3.8(5) . . . . ?
C49 C50 C51 C52 175.7(4) . . . . ?
C49 C50 C51 C56 -2.3(7) . . . . ?
C49 C58 C59 N33 59.5(6) . . . . ?
C49 C58 C59 O17 -118.0(6) . . . . ?
C50 C49 C58 C57 1.4(7) . . . . ?
C50 C49 C58 C59 -178.5(4) . . . . ?
C50 C51 C52 C53 -177.8(4) . . . . ?
C50 C51 C56 C55 176.8(4) . . . . ?
C50 C51 C56 C57 -1.0(6) . . . . ?
C51 C52 C53 C54 2.1(7) . . . . ?
C51 C56 C57 C58 4.5(6) . . . . ?
C51 C56 C57 C89 -173.6(4) . . . . ?
C52 C51 C56 C55 -1.3(6) . . . . ?
C52 C51 C56 C57 -179.1(4) . . . . ?
C52 C53 C54 C55 -3.4(7) . . . . ?
C53 C54 C55 C56 2.4(7) . . . . ?
C54 C55 C56 C51 0.0(7) . . . . ?
C54 C55 C56 C57 177.7(4) . . . . ?
C55 C56 C57 C58 -173.2(4) . . . . ?
C55 C56 C57 C89 8.7(6) . . . . ?
C56 C51 C52 C53 0.2(7) . . . . ?
C56 C57 C58 C49 -4.7(6) . . . . ?
C56 C57 C58 C59 175.2(4) . . . . ?
C56 C57 C89 C88 -108.5(5) . . . . ?
C56 C57 C89 C90 71.0(5) . . . . ?
C57 C58 C59 N33 -120.4(5) . . . . ?
C57 C58 C59 O17 62.1(8) . . . . ?
C57 C89 C90 C91 9.0(6) . . . . ?
C57 C89 C90 C95 -174.2(4) . . . . ?
C58 C49 C50 C51 2.2(7) . . . . ?
C58 C57 C89 C88 73.4(6) . . . . ?
C58 C57 C89 C90 -107.0(5) . . . . ?
C58 C59 N33 N34 -179.1(4) . . . . ?
C59 N33 N34 C60 175.1(5) . . . . ?
C60 C61 C62 C63 -176.1(5) . . . . ?
C60 C61 C66 C65 179.8(5) . . . . ?
C61 C60 N34 N33 177.4(5) . . . . ?
C61 C62 C63 C64 -4.2(8) . . . . ?
C62 C61 C66 C65 1.1(8) . . . . ?
C62 C63 C64 C65 2.2(8) . . . . ?
C62 C63 C64 C67 177.3(5) . . . . ?
C63 C64 C65 C66 1.4(8) . . . . ?
C63 C64 C67 C68 -27.3(8) . . . . ?
C63 C64 C67 C71 154.5(6) . . . . ?
C64 C65 C66 C61 -3.1(9) . . . . ?
C64 C67 C68 C69 -173.9(5) . . . . ?
C64 C67 C71 C70 172.6(7) . . . . ?
C65 C64 C67 C68 147.9(5) . . . . ?
C65 C64 C67 C71 -30.3(8) . . . . ?
C66 C61 C62 C63 2.5(8) . . . . ?
C67 C64 C65 C66 -173.9(5) . . . . ?
C67 C68 C69 N35 0.5(8) . . . . ?
C68 C67 C71 C70 -5.7(10) . . . . ?
C68 C69 N35 C70 -4.2(9) . . . . ?
C68 C69 N35 C72 175.1(6) . . . . ?
C71 C67 C68 C69 4.4(8) . . . . ?
C71 C70 N35 C69 2.9(11) . . . . ?
C71 C70 N35 C72 -176.4(7) . . . . ?
C72 C73 C74 N36 79.7(9) . . . . ?
C73 C72 N35 C69 -57.5(9) . . . . ?
C73 C72 N35 C70 121.8(7) . . . . ?
C73 C74 N36 C75 -115.3(8) . . . . ?
C73 C74 N36 C79 61.6(9) . . . . ?
C75 C76 C77 C78 4.6(8) . . . . ?
C75 C76 C77 C80 -170.3(5) . . . . ?
C76 C75 N36 C74 173.9(6) . . . . ?
C76 C75 N36 C79 -3.0(9) . . . . ?
C76 C77 C78 C79 -3.3(8) . . . . ?
C76 C77 C80 C81 -27.6(7) . . . . ?
C76 C77 C80 C85 147.1(5) . . . . ?
C77 C78 C79 N36 -1.0(9) . . . . ?
C77 C80 C81 C82 174.3(5) . . . . ?
C77 C80 C85 C84 -174.6(5) . . . . ?
C78 C77 C80 C81 157.7(5) . . . . ?
C78 C77 C80 C85 -27.6(7) . . . . ?
C78 C79 N36 C74 -172.6(6) . . . . ?
C78 C79 N36 C75 4.3(9) . . . . ?
C80 C77 C78 C79 171.7(5) . . . . ?
C80 C81 C82 C83 0.2(8) . . . . ?
C81 C80 C85 C84 0.2(8) . . . . ?
C81 C82 C83 C84 0.1(8) . . . . ?
C81 C82 C83 C86 -177.3(5) . . . . ?
C82 C83 C84 C85 -0.1(8) . . . . ?
C82 C83 C86 N37 -2.4(9) . . . . ?
C83 C84 C85 C80 0.0(9) . . . . ?
C83 C86 N37 N38 175.0(5) . . . . ?
C84 C83 C86 N37 -179.8(5) . . . . ?
C85 C80 C81 C82 -0.3(8) . . . . ?
C86 C83 C84 C85 177.4(5) . . . . ?
C86 N37 N38 C87 174.1(5) . . . . ?
C87 C88 C89 C57 -7.3(7) . . . . ?
C87 C88 C89 C90 173.1(4) . . . . ?
C87 C88 C97 C96 -177.2(4) . . . . ?
C88 C87 N38 N37 178.1(4) . . . . ?
C88 C89 C90 C91 -171.4(4) . . . . ?
C88 C89 C90 C95 5.4(7) . . . . ?
C89 C57 C58 C49 173.3(4) . . . . ?
C89 C57 C58 C59 -6.7(6) . . . . ?
C89 C88 C97 C96 1.9(7) . . . . ?
C89 C90 C91 C92 175.7(5) . . . . ?
C89 C90 C95 C94 -178.7(4) . . . . ?
C89 C90 C95 C96 -0.7(6) . . . . ?
C90 C91 C92 C93 2.8(7) . . . . ?
C90 C95 C96 C97 -3.5(7) . . . . ?
C91 C90 C95 C94 -1.8(6) . . . . ?
C91 C90 C95 C96 176.2(4) . . . . ?
C91 C92 C93 C94 -1.5(8) . . . . ?
C92 C93 C94 C95 -1.5(8) . . . . ?
C93 C94 C95 C90 3.2(7) . . . . ?
C93 C94 C95 C96 -174.8(5) . . . . ?
C94 C95 C96 C97 174.5(5) . . . . ?
C95 C90 C91 C92 -1.2(7) . . . . ?
C95 C96 C97 C88 2.9(7) . . . . ?
C97 C88 C89 C57 173.6(4) . . . . ?
C97 C88 C89 C90 -6.0(7) . . . . ?
N1 C1 N2 C3 -2.4(5) . . . . ?
N1 C1 N2 C5 -160.1(4) . . . . ?
N1 C2 C3 N2 -1.3(4) . . . . ?
N1 C2 C3 N4 -120.1(3) . . . . ?
N1 C2 N3 C4 114.9(4) . . . . ?
N1 C2 N3 C48 -88.6(5) . . . . ?
N1 C47 N30 C43 -119.6(5) . . . . ?
N1 C47 N30 C45 82.5(6) . . . . ?
N2 C1 N1 C2 1.4(5) . . . . ?
N2 C1 N1 C47 166.1(4) . . . . ?
N2 C3 N4 C4 -113.3(4) . . . . ?
N2 C3 N4 C6 89.6(5) . . . . ?
N2 C5 N5 C7 128.8(5) . . . . ?
N2 C5 N5 C8 -81.3(5) . . . . ?
N3 C2 C3 N2 117.6(4) . . . . ?
N3 C2 C3 N4 -1.2(4) . . . . ?
N3 C2 N1 C1 -111.0(4) . . . . ?
N3 C2 N1 C47 84.3(5) . . . . ?
N3 C4 N4 C3 4.0(5) . . . . ?
N3 C4 N4 C6 161.0(4) . . . . ?
N3 C48 N32 C45 -81.6(6) . . . . ?
N3 C48 N32 C46 119.6(5) . . . . ?
N4 C3 N2 C1 114.1(4) . . . . ?
N4 C3 N2 C5 -88.4(5) . . . . ?
N4 C4 N3 C2 -5.0(5) . . . . ?
N4 C4 N3 C48 -161.5(4) . . . . ?
N4 C6 N7 C8 81.1(5) . . . . ?
N4 C6 N7 C10 -128.2(4) . . . . ?
N5 C5 N2 C1 -124.6(4) . . . . ?
N5 C5 N2 C3 79.7(5) . . . . ?
N5 C7 N6 C9 -10.2(6) . . . . ?
N5 C7 N6 C11 -169.5(5) . . . . ?
N5 C8 C9 N6 -0.5(4) . . . . ?
N5 C8 C9 N8 -119.4(4) . . . . ?
N5 C8 N7 C6 -90.5(5) . . . . ?
N5 C8 N7 C10 116.9(4) . . . . ?
N6 C7 N5 C5 162.4(4) . . . . ?
N6 C7 N5 C8 9.9(5) . . . . ?
N6 C9 N8 C10 -113.8(4) . . . . ?
N6 C9 N8 C12 81.1(5) . . . . ?
N6 C11 N9 C13 114.2(5) . . . . ?
N6 C11 N9 C14 -87.4(6) . . . . ?
N7 C6 N4 C3 -81.0(5) . . . . ?
N7 C6 N4 C4 124.3(4) . . . . ?
N7 C8 C9 N6 117.4(4) . . . . ?
N7 C8 C9 N8 -1.5(4) . . . . ?
N7 C8 N5 C5 90.5(5) . . . . ?
N7 C8 N5 C7 -116.8(4) . . . . ?
N7 C10 N8 C9 6.1(5) . . . . ?
N7 C10 N8 C12 171.3(4) . . . . ?
N8 C9 N6 C7 118.0(5) . . . . ?
N8 C9 N6 C11 -82.1(6) . . . . ?
N8 C10 N7 C6 -160.6(4) . . . . ?
N8 C10 N7 C8 -7.2(5) . . . . ?
N8 C12 N11 C14 86.2(6) . . . . ?
N8 C12 N11 C16 -107.6(5) . . . . ?
N9 C11 N6 C7 -115.0(6) . . . . ?
N9 C11 N6 C9 87.7(6) . . . . ?
N9 C13 N10 C15 -2.0(6) . . . . ?
N9 C13 N10 C17 -180.0(5) . . . . ?
N9 C14 C15 N10 5.8(5) . . . . ?
N9 C14 C15 N12 -114.4(4) . . . . ?
N9 C14 N11 C12 -82.1(6) . . . . ?
N9 C14 N11 C16 110.4(5) . . . . ?
N10 C13 N9 C11 166.7(4) . . . . ?
N10 C13 N9 C14 6.3(6) . . . . ?
N10 C15 N12 C16 -118.0(5) . . . . ?
N10 C15 N12 C18 82.0(6) . . . . ?
N10 C17 N13 C19 110.6(6) . . . . ?
N10 C17 N13 C20 -88.9(6) . . . . ?
N11 C12 N8 C9 -86.1(6) . . . . ?
N11 C12 N8 C10 110.3(5) . . . . ?
N11 C14 C15 N10 125.2(4) . . . . ?
N11 C14 C15 N12 5.0(4) . . . . ?
N11 C14 N9 C11 81.1(6) . . . . ?
N11 C14 N9 C13 -118.5(5) . . . . ?
N11 C16 N12 C15 6.2(5) . . . . ?
N11 C16 N12 C18 166.7(4) . . . . ?
N12 C15 N10 C13 109.4(5) . . . . ?
N12 C15 N10 C17 -72.7(6) . . . . ?
N12 C16 N11 C12 -169.9(4) . . . . ?
N12 C16 N11 C14 -2.5(5) . . . . ?
N12 C18 N15 C20 83.0(6) . . . . ?
N12 C18 N15 C22 -111.3(6) . . . . ?
N13 C17 N10 C13 -102.3(6) . . . . ?
N13 C17 N10 C15 80.0(6) . . . . ?
N13 C19 N14 C21 -7.4(6) . . . . ?
N13 C19 N14 C23 -163.2(5) . . . . ?
N13 C20 C21 N14 -2.1(5) . . . . ?
N13 C20 C21 N16 -122.2(4) . . . . ?
N13 C20 N15 C18 -77.0(6) . . . . ?
N13 C20 N15 C22 115.9(5) . . . . ?
N14 C19 N13 C17 168.2(5) . . . . ?
N14 C19 N13 C20 5.9(6) . . . . ?
N14 C21 N16 C22 -112.3(5) . . . . ?
N14 C21 N16 C24 81.2(6) . . . . ?
N14 C23 N17 C25 114.3(5) . . . . ?
N14 C23 N17 C26 -79.9(6) . . . . ?
N15 C18 N12 C15 -90.7(6) . . . . ?
N15 C18 N12 C16 110.9(5) . . . . ?
N15 C20 C21 N14 117.9(4) . . . . ?
N15 C20 C21 N16 -2.2(5) . . . . ?
N15 C20 N13 C17 84.2(6) . . . . ?
N15 C20 N13 C19 -113.2(5) . . . . ?
N15 C22 N16 C21 3.0(5) . . . . ?
N15 C22 N16 C24 170.0(4) . . . . ?
N16 C21 N14 C19 118.1(5) . . . . ?
N16 C21 N14 C23 -86.2(6) . . . . ?
N16 C22 N15 C18 -171.5(4) . . . . ?
N16 C22 N15 C20 -4.7(5) . . . . ?
N16 C24 N19 C26 84.8(6) . . . . ?
N16 C24 N19 C28 -120.2(5) . . . . ?
N17 C23 N14 C19 -122.0(5) . . . . ?
N17 C23 N14 C21 84.8(6) . . . . ?
N17 C25 N18 C27 -2.6(5) . . . . ?
N17 C25 N18 C29 -158.5(4) . . . . ?
N17 C26 C27 N18 -1.6(4) . . . . ?
N17 C26 C27 N20 -120.7(4) . . . . ?
N17 C26 N19 C24 -88.4(6) . . . . ?
N17 C26 N19 C28 114.6(5) . . . . ?
N18 C25 N17 C23 168.5(4) . . . . ?
N18 C25 N17 C26 1.4(5) . . . . ?
N18 C27 N20 C28 -112.0(5) . . . . ?
N18 C27 N20 C30 87.8(5) . . . . ?
N18 C29 N21 C31 129.4(5) . . . . ?
N18 C29 N21 C32 -78.3(6) . . . . ?
N19 C24 N16 C21 -78.9(6) . . . . ?
N19 C24 N16 C22 115.6(5) . . . . ?
N19 C26 C27 N18 117.9(4) . . . . ?
N19 C26 C27 N20 -1.1(4) . . . . ?
N19 C26 N17 C23 81.7(6) . . . . ?
N19 C26 N17 C25 -111.1(5) . . . . ?
N19 C28 N20 C27 2.5(5) . . . . ?
N19 C28 N20 C30 162.5(4) . . . . ?
N20 C27 N18 C25 114.4(5) . . . . ?
N20 C27 N18 C29 -89.7(5) . . . . ?
N20 C28 N19 C24 -160.6(4) . . . . ?
N20 C28 N19 C26 -3.3(6) . . . . ?
N20 C30 N23 C32 83.6(6) . . . . ?
N20 C30 N23 C34 -128.2(5) . . . . ?
N21 C29 N18 C25 -124.5(5) . . . . ?
N21 C29 N18 C27 81.8(5) . . . . ?
N21 C31 N22 C33 -8.1(6) . . . . ?
N21 C31 N22 C35 -173.5(4) . . . . ?
N21 C32 C33 N22 1.2(5) . . . . ?
N21 C32 C33 N24 -119.1(4) . . . . ?
N21 C32 N23 C30 -92.3(5) . . . . ?
N21 C32 N23 C34 117.0(4) . . . . ?
N22 C31 N21 C29 163.4(4) . . . . ?
N22 C31 N21 C32 8.9(5) . . . . ?
N22 C33 N24 C34 -117.1(5) . . . . ?
N22 C33 N24 C36 85.5(6) . . . . ?
N22 C35 N25 C37 110.1(5) . . . . ?
N22 C35 N25 C38 -88.7(6) . . . . ?
N23 C30 N20 C27 -80.3(6) . . . . ?
N23 C30 N20 C28 121.4(5) . . . . ?
N23 C32 C33 N22 120.5(4) . . . . ?
N23 C32 C33 N24 0.1(5) . . . . ?
N23 C32 N21 C29 86.9(5) . . . . ?
N23 C32 N21 C31 -118.3(4) . . . . ?
N23 C34 N24 C33 9.2(5) . . . . ?
N23 C34 N24 C36 167.1(4) . . . . ?
N24 C33 N22 C31 115.4(5) . . . . ?
N24 C33 N22 C35 -78.9(6) . . . . ?
N24 C34 N23 C30 -159.9(5) . . . . ?
N24 C34 N23 C32 -9.0(5) . . . . ?
N24 C36 N27 C38 82.2(7) . . . . ?
N24 C36 N27 C40 -111.7(6) . . . . ?
N25 C35 N22 C31 -114.0(5) . . . . ?
N25 C35 N22 C33 81.8(6) . . . . ?
N25 C37 N26 C39 -5.1(5) . . . . ?
N25 C37 N26 C41 -167.3(4) . . . . ?
N25 C38 C39 N26 -0.8(5) . . . . ?
N25 C38 C39 N28 -121.0(4) . . . . ?
N25 C38 N27 C36 -78.5(6) . . . . ?
N25 C38 N27 C40 114.3(5) . . . . ?
N26 C37 N25 C35 167.4(4) . . . . ?
N26 C37 N25 C38 4.5(5) . . . . ?
N26 C39 N28 C40 -112.0(5) . . . . ?
N26 C39 N28 C42 76.8(6) . . . . ?
N26 C41 N29 C43 106.9(5) . . . . ?
N26 C41 N29 C44 -84.8(6) . . . . ?
N27 C36 N24 C33 -87.7(6) . . . . ?
N27 C36 N24 C34 116.7(5) . . . . ?
N27 C38 C39 N26 117.8(4) . . . . ?
N27 C38 C39 N28 -2.4(5) . . . . ?
N27 C38 N25 C35 84.4(5) . . . . ?
N27 C38 N25 C37 -113.0(5) . . . . ?
N27 C40 N28 C39 2.4(6) . . . . ?
N27 C40 N28 C42 173.6(4) . . . . ?
N28 C39 N26 C37 115.0(5) . . . . ?
N28 C39 N26 C41 -83.1(6) . . . . ?
N28 C40 N27 C36 -171.5(5) . . . . ?
N28 C40 N27 C38 -4.2(6) . . . . ?
N28 C42 N31 C44 87.4(6) . . . . ?
N28 C42 N31 C46 -109.4(6) . . . . ?
N29 C41 N26 C37 -108.9(5) . . . . ?
N29 C41 N26 C39 90.6(6) . . . . ?
N29 C43 N30 C45 -4.9(5) . . . . ?
N29 C43 N30 C47 -165.0(4) . . . . ?
N29 C44 C45 N30 -0.9(4) . . . . ?
N29 C44 C45 N32 -119.6(4) . . . . ?
N29 C44 N31 C42 -81.3(6) . . . . ?
N29 C44 N31 C46 114.4(5) . . . . ?
N30 C43 N29 C41 173.5(4) . . . . ?
N30 C43 N29 C44 4.3(5) . . . . ?
N30 C45 N32 C46 -115.2(5) . . . . ?
N30 C45 N32 C48 84.4(6) . . . . ?
N30 C47 N1 C1 117.8(5) . . . . ?
N30 C47 N1 C2 -79.0(5) . . . . ?
N31 C42 N28 C39 -82.2(6) . . . . ?
N31 C42 N28 C40 107.3(6) . . . . ?
N31 C44 C45 N30 118.9(4) . . . . ?
N31 C44 C45 N32 0.2(5) . . . . ?
N31 C44 N29 C41 77.7(6) . . . . ?
N31 C44 N29 C43 -113.0(5) . . . . ?
N31 C46 N32 C45 6.5(6) . . . . ?
N31 C46 N32 C48 167.4(4) . . . . ?
N32 C45 N30 C43 114.4(4) . . . . ?
N32 C45 N30 C47 -86.0(5) . . . . ?
N32 C46 N31 C42 -171.2(4) . . . . ?
N32 C46 N31 C44 -6.4(6) . . . . ?
N32 C48 N3 C2 84.5(5) . . . . ?
N32 C48 N3 C4 -121.0(5) . . . . ?
N34 C60 C61 C62 -8.1(9) . . . . ?
N34 C60 C61 C66 173.3(5) . . . . ?
N35 C70 C71 C67 2.1(12) . . . . ?
N35 C72 C73 C74 -62.5(8) . . . . ?
N36 C75 C76 C77 -1.6(9) . . . . ?
N38 C87 C88 C89 -128.2(5) . . . . ?
N38 C87 C88 C97 50.9(6) . . . . ?
O1 C1 N1 C2 -178.0(4) . . . . ?
O1 C1 N1 C47 -13.3(7) . . . . ?
O1 C1 N2 C3 177.0(4) . . . . ?
O1 C1 N2 C5 19.3(7) . . . . ?
O2 C4 N3 C2 175.8(4) . . . . ?
O2 C4 N3 C48 19.3(7) . . . . ?
O2 C4 N4 C3 -176.7(4) . . . . ?
O2 C4 N4 C6 -19.8(7) . . . . ?
O3 C7 N5 C5 -20.3(7) . . . . ?
O3 C7 N5 C8 -172.8(4) . . . . ?
O3 C7 N6 C9 172.5(5) . . . . ?
O3 C7 N6 C11 13.3(9) . . . . ?
O4 C10 N7 C6 20.4(7) . . . . ?
O4 C10 N7 C8 173.8(4) . . . . ?
O4 C10 N8 C9 -174.9(4) . . . . ?
O4 C10 N8 C12 -9.7(7) . . . . ?
O5 C13 N9 C11 -11.6(8) . . . . ?
O5 C13 N9 C14 -172.0(5) . . . . ?
O5 C13 N10 C15 176.4(5) . . . . ?
O5 C13 N10 C17 -1.6(8) . . . . ?
O6 C16 N11 C12 9.1(7) . . . . ?
O6 C16 N11 C14 176.5(4) . . . . ?
O6 C16 N12 C15 -172.7(5) . . . . ?
O6 C16 N12 C18 -12.2(8) . . . . ?
O7 C19 N13 C17 -10.7(8) . . . . ?
O7 C19 N13 C20 -173.0(5) . . . . ?
O7 C19 N14 C21 171.5(5) . . . . ?
O7 C19 N14 C23 15.7(8) . . . . ?
O8 C22 N15 C18 7.2(8) . . . . ?
O8 C22 N15 C20 174.0(5) . . . . ?
O8 C22 N16 C21 -175.7(5) . . . . ?
O8 C22 N16 C24 -8.6(8) . . . . ?
O9 C25 N17 C23 -11.3(8) . . . . ?
O9 C25 N17 C26 -178.5(4) . . . . ?
O9 C25 N18 C27 177.3(4) . . . . ?
O9 C25 N18 C29 21.3(7) . . . . ?
O10 C28 N19 C24 20.4(7) . . . . ?
O10 C28 N19 C26 177.7(4) . . . . ?
O10 C28 N20 C27 -178.5(4) . . . . ?
O10 C28 N20 C30 -18.5(8) . . . . ?
O11 C31 N21 C29 -17.0(7) . . . . ?
O11 C31 N21 C32 -171.6(4) . . . . ?
O11 C31 N22 C33 172.4(5) . . . . ?
O11 C31 N22 C35 6.9(8) . . . . ?
O12 C34 N23 C30 21.0(7) . . . . ?
O12 C34 N23 C32 171.9(4) . . . . ?
O12 C34 N24 C33 -171.8(5) . . . . ?
O12 C34 N24 C36 -13.9(7) . . . . ?
O13 C37 N25 C35 -12.5(7) . . . . ?
O13 C37 N25 C38 -175.4(5) . . . . ?
O13 C37 N26 C39 174.8(4) . . . . ?
O13 C37 N26 C41 12.5(7) . . . . ?
O14 C40 N27 C36 7.5(9) . . . . ?
O14 C40 N27 C38 174.8(5) . . . . ?
O14 C40 N28 C39 -176.6(5) . . . . ?
O14 C40 N28 C42 -5.3(8) . . . . ?
O15 C43 N29 C41 -4.6(8) . . . . ?
O15 C43 N29 C44 -173.8(5) . . . . ?
O15 C43 N30 C45 173.2(4) . . . . ?
O15 C43 N30 C47 13.1(7) . . . . ?
O16 C46 N31 C42 9.6(8) . . . . ?
O16 C46 N31 C44 174.3(5) . . . . ?
O16 C46 N32 C45 -174.2(5) . . . . ?
O16 C46 N32 C48 -13.3(8) . . . . ?
O17 C59 N33 N34 -1.7(9) . . . . ?
O18 C87 C88 C89 54.0(7) . . . . ?
O18 C87 C88 C97 -126.9(5) . . . . ?
O18 C87 N38 N37 -4.2(8) . . . . ?

loop_
_smtbx_masks_void_nr
_smtbx_masks_void_average_x
_smtbx_masks_void_average_y
_smtbx_masks_void_average_z
_smtbx_masks_void_volume
_smtbx_masks_void_count_electrons
_smtbx_masks_void_content
1 -0.092 0.099 -0.011 48.3 20.2 ?
2 0.148 0.158 0.622 43.5 13.8 ?
3 0.040 0.349 0.876 31.1 10.8 ?
4 0.092 0.599 0.511 48.3 20.2 ?
5 -0.148 0.658 0.878 43.5 13.8 ?
6 -0.040 0.849 0.624 31.1 10.8 ?
7 0.352 0.842 0.122 43.5 13.8 ?
8 0.408 0.401 0.011 48.3 20.2 ?
9 0.460 0.651 0.376 31.1 10.8 ?
10 0.540 0.151 0.124 31.1 10.8 ?
11 0.592 0.901 0.489 48.3 20.2 ?
12 0.648 0.342 0.378 43.5 13.8 ?
